data_4003008
loop_
_publ_author_name
'Wei, Xiao'
'Kang, Xi'
'Yuan, Qianqin'
'Qin, Chenwanli'
'Jin, Shan'
'Wang, Shuxin'
'Zhu, Manzhou'

_publ_section_title
;
 Capture of Cesium Ions with Nanoclusters: Effects on Inter- and
 Intramolecular Assembly
;
_journal_issue 13
_journal_name_full 'Chemistry of Materials'
_journal_page_first 4945
_journal_paper_doi 10.1021/acs.chemmater.9b01890
_journal_volume 31
_journal_year 2019
_chemical_formula_moiety 'C89.5 H86.9 Ag29 Cs3 N5.75 O7 S24'
_chemical_formula_sum 'C89.5 H86.9 Ag29 Cs3 N5.75 O7 S24'
_chemical_formula_weight 5651.44
_space_group_crystal_system orthorhombic
_space_group_IT_number 60
_space_group_name_Hall '-P 2n 2ab'
_space_group_name_H-M_alt 'P b c n'
_symmetry_space_group_name_Hall '-P 2n 2ab'
_symmetry_space_group_name_H-M 'P b c n'
_atom_sites_solution_hydrogens mixed
_atom_sites_solution_primary dual
_audit_creation_date 2019-01-14
_audit_creation_method
;
Olex2 1.2
(compiled 2018.05.29 svn.r3508 for OlexSys, GUI svn.r5506)
;
_cell_angle_alpha 90
_cell_angle_beta 90
_cell_angle_gamma 90
_cell_formula_units_Z 8
_cell_length_a 35.1264(11)
_cell_length_b 27.9091(10)
_cell_length_c 29.5657(12)
_cell_measurement_reflns_used 9945
_cell_measurement_temperature 160
_cell_measurement_theta_max 28.746
_cell_measurement_theta_min 2.219
_cell_volume 28984.6(18)
_computing_cell_refinement 'SAINT v7.68A (Bruker, 2009)'
_computing_data_reduction 'SAINT v7.68A (Bruker, 2009)'
_computing_molecular_graphics 'Olex2 (Dolomanov et al., 2009)'
_computing_publication_material 'Olex2 (Dolomanov et al., 2009)'
_computing_structure_refinement 'ShelXL (Sheldrick, 2015)'
_computing_structure_solution 'ShelXT (Sheldrick, 2015)'
_diffrn_ambient_temperature 160
_diffrn_measured_fraction_theta_full 0.992
_diffrn_measured_fraction_theta_max 0.992
_diffrn_measurement_device_type 'Bruker APEX-II CCD'
_diffrn_measurement_method '\f and \w scans'
_diffrn_radiation_monochromator graphite
_diffrn_radiation_type MoK\a
_diffrn_radiation_wavelength 0.71073
_diffrn_reflns_av_R_equivalents 0.0499
_diffrn_reflns_av_unetI/netI 0.0521
_diffrn_reflns_Laue_measured_fraction_full 0.992
_diffrn_reflns_Laue_measured_fraction_max 0.992
_diffrn_reflns_limit_h_max 31
_diffrn_reflns_limit_h_min -43
_diffrn_reflns_limit_k_max 33
_diffrn_reflns_limit_k_min -34
_diffrn_reflns_limit_l_max 14
_diffrn_reflns_limit_l_min -36
_diffrn_reflns_number 80120
_diffrn_reflns_point_group_measured_fraction_full 0.992
_diffrn_reflns_point_group_measured_fraction_max 0.992
_diffrn_reflns_theta_full 25.242
_diffrn_reflns_theta_max 25.999
_diffrn_reflns_theta_min 1.459
_diffrn_standards_number 0
_exptl_absorpt_coefficient_mu 4.945
_exptl_absorpt_correction_T_max 0.7458
_exptl_absorpt_correction_T_min 0.5553
_exptl_absorpt_correction_type multi-scan
_exptl_absorpt_process_details
'SADABS-2008/1 (Bruker,2008) was used for absorption correction. wR2(int) was 0.1148 before and 0.0531 after correction. The Ratio of minimum to maximum transmission is 0.7446. The \l/2 correction factor is 0.0015.'
_exptl_crystal_colour 'dark red'
_exptl_crystal_colour_modifier dark
_exptl_crystal_colour_primary red
_exptl_crystal_density_diffrn 2.590
_exptl_crystal_description block
_exptl_crystal_F_000 21057
_exptl_crystal_size_max 0.1
_exptl_crystal_size_mid 0.1
_exptl_crystal_size_min 0.1
_refine_diff_density_max 3.809
_refine_diff_density_min -3.079
_refine_diff_density_rms 0.255
_refine_ls_extinction_method none
_refine_ls_goodness_of_fit_ref 1.038
_refine_ls_hydrogen_treatment constr
_refine_ls_matrix_type full
_refine_ls_number_parameters 1738
_refine_ls_number_reflns 28264
_refine_ls_number_restraints 939
_refine_ls_restrained_S_all 1.029
_refine_ls_R_factor_all 0.0736
_refine_ls_R_factor_gt 0.0490
_refine_ls_shift/su_max 0.008
_refine_ls_shift/su_mean 0.000
_refine_ls_structure_factor_coef Fsqd
_refine_ls_weighting_details 'w=1/[\s^2^(Fo^2^)+(0.0777P)^2^+117.0155P] where P=(Fo^2^+2Fc^2^)/3'
_refine_ls_weighting_scheme calc
_refine_ls_wR_factor_gt 0.1305
_refine_ls_wR_factor_ref 0.1427
_reflns_Friedel_coverage 0.000
_reflns_number_gt 21142
_reflns_number_total 28264
_reflns_threshold_expression 'I > 2\s(I)'
_cod_data_source_file cm9b01890_si_002.cif
_cod_data_source_block 20190109b_0ma
_cod_original_formula_sum 'C89.50 H86.90 Ag29 Cs3 N5.75 O7 S24'
_cod_database_code 4003008
_shelx_shelxl_version_number 2016/4
_shelx_space_group_comment
;
The symmetry employed for this shelxl refinement is uniquely defined
by the following loop, which should always be used as a source of
symmetry information in preference to the above space-group names.
They are only intended as comments.
;
_shelx_estimated_absorpt_t_max 0.638
_shelx_estimated_absorpt_t_min 0.638
_olex2_refinement_description
;
1. Fixed Uiso
 At 1.2 times of:
  All C(H) groups
 At 1.5 times of:
  All C(H,H,H) groups
2. Restrained distances
 O03U-C74
 1.2 with sigma of 0.01
 O03U-C76
 1.2 with sigma of 0.01
 O032-C1AA = O032-C4
 1.2 with sigma of 0.01
 O16-C27
 1.2 with sigma of 0.01
 O16-N4
 2.5 with sigma of 0.02
 O1-C30
 1.2 with sigma of 0.01
 N2-C33 = N2-C5
 1.45 with sigma of 0.01
 C33-C5
 2.5 with sigma of 0.01
 Cs2-O6
 3 with sigma of 0.01
 O6-C2
 1.2 with sigma of 0.01
 N2-C2 = N2-C33 = N2-C5
 1.45 with sigma of 0.01
 C2-C5
 2.5 with sigma of 0.01
 C5-C33
 2.5 with sigma of 0.01
 C33-C2
 2.5 with sigma of 0.01
 Cs3-O1AA = Cs4A-O1AA
 3 with sigma of 0.01
 O1A-C30A
 1.2 with sigma of 0.01
 Cs3-O1AA = Cs3-O1AB = Cs4A-O1AA = Cs4-O1AB
 3 with sigma of 0.01
 O03U-N19
 2.5 with sigma of 0.01
 N34-C74 = N34-C49 = N34-C2AA
 1.45 with sigma of 0.01
 C74-C49
 2.5 with sigma of 0.01
 C74-C2AA
 2.5 with sigma of 0.01
 C2AA-C49
 2.5 with sigma of 0.01
 N19-C76 = N19-C65 = N19-C62
 1.45 with sigma of 0.01
 C62-C76
 2.5 with sigma of 0.01
 C62-C65
 2.5 with sigma of 0.01
 C65-C76
 2.5 with sigma of 0.01
 N14-C9 = N14-C8 = N14-C34
 1.45 with sigma of 0.01
 C9-C8
 2.5 with sigma of 0.01
 C8-C34
 2.5 with sigma of 0.01
 C34-C9
 2.5 with sigma of 0.01
 N03I-C1AA = N03J-C4 = N03J-C22 = N03I-C80 = N03J-C13 = N03I-C52
 1.45 with sigma of 0.01
 C1AA-C80
 2.5 with sigma of 0.01
 C80-C52
 2.5 with sigma of 0.01
 C52-C1AA
 2.5 with sigma of 0.01
 C4-C22
 2.5 with sigma of 0.01
 C22-C13
 2.5 with sigma of 0.01
 C13-C4
 2.5 with sigma of 0.01
 N0AA-C20 = N0AA-C51 = N0AA-C21
 1.45 with sigma of 0.01
 C51-C20
 2.5 with sigma of 0.01
 C51-C21
 2.5 with sigma of 0.01
 C21-C20
 2.5 with sigma of 0.01
 N4-C27 = N4-C3AA = N4-C31
 1.45 with sigma of 0.01
 C27-C3AA
 2.5 with sigma of 0.01
 C3AA-C31
 2.5 with sigma of 0.01
 C31-C27
 2.5 with sigma of 0.01
 N1AA-C30 = N1AA-C6 = N1AA-C10
 1.45 with sigma of 0.01
 C6-C30
 2.5 with sigma of 0.01
 C30-C10
 2.5 with sigma of 0.01
 C10-C6
 2.5 with sigma of 0.01
 N1AB-C30A = N1AB-C6A = N1AB-C10A
 1.45 with sigma of 0.01
 C6A-C10A
 2.5 with sigma of 0.01
 C10A-C30A
 2.5 with sigma of 0.01
 C30A-C6A
 2.5 with sigma of 0.01
 Cs2-O03F \\sim Cs2-O03G
 with sigma of 0.02
 N14-C9 \\sim N14A-C9A
 with sigma of 0.02
 C9-O03F \\sim C9A-O03G
 with sigma of 0.02
 Cs1-N14 \\sim Cs1-N14A
 with sigma of 0.04
 Cs1-C9 \\sim Cs1-C9A
 with sigma of 0.04
 Cs1-O03F \\sim Cs1-O03G
 with sigma of 0.04
 Cs2-C9 \\sim Cs2-C9A
 with sigma of 0.04
 N14-O03F \\sim N14A-O03G
 with sigma of 0.04
 C8-N14 \\sim C8A-N14A
 with sigma of 0.02
 N14-C34 \\sim N14A-C34A
 with sigma of 0.02
 C8-C9 \\sim C8A-C9A
 with sigma of 0.04
 C8-C34 \\sim C8A-C34A
 with sigma of 0.04
 C9-C34 \\sim C9A-C34A
 with sigma of 0.04
3. Restrained planarity
 C2AA, C49, C74, N34, O03U
 with sigma of 0.1
 C62, C65, C76, N19, O03U
 with sigma of 0.1
 C1AA, C52, C80, N03I
 with sigma of 0.1
 C1AA, C52, C80, N03I, O032
 with sigma of 0.1
 C4, C13, C22, N03J, O032
 with sigma of 0.1
 C20, C21, C51, N0AA, O0AA
 with sigma of 0.1
 C8A, C9A, C34A, N14A
 with sigma of 0.1
4. Uiso/Uaniso restraints and constraints
C2 \\sim C5 \\sim C33 \\sim N2 \\sim O6: within 2A with sigma of 0.01 and sigma
for terminal atoms of 0.02
C01X \\sim C02J \\sim C02V \\sim C03A \\sim C03F \\sim C4AA: within 2A with
sigma of 0.001 and sigma for terminal atoms of 0.002
Cs3 \\sim Cs4 \\sim Cs4A: within 2A with sigma of 0.001 and sigma for terminal
atoms of 0.002
Cs3 \\sim Cs4 \\sim Cs4A \\sim O1AA \\sim O1AB: within 2A with sigma of 0.001
and sigma for terminal atoms of 0.002
Cs1 \\sim Cs2: within 2A with sigma of 0.001 and sigma for terminal atoms of
0.002
Cs1 \\sim O03F: within 2A with sigma of 0.001 and sigma for terminal atoms of
0.002
C6 \\sim C10 \\sim C30 \\sim N1AA \\sim O1: within 2A with sigma of 0.01 and
sigma for terminal atoms of 0.02
C02C \\sim C02M \\sim C03P \\sim C03Q \\sim C7 \\sim C022: within 2A with sigma
of 0.01 and sigma for terminal atoms of 0.02
C0AA \\sim C01M \\sim C01R \\sim C01U \\sim C03B \\sim C030: within 2A with
sigma of 0.01 and sigma for terminal atoms of 0.02
C30A \\sim N1AB \\sim C10A \\sim C6A: within 2A with sigma of 0.001 and sigma
for terminal atoms of 0.002
Uanis(O6) \\sim Ueq, Uanis(C2) \\sim Ueq, Uanis(N2) \\sim Ueq, Uanis(C5) \\sim
Ueq, Uanis(C33) \\sim Ueq: with sigma of 0.01 and sigma for terminal atoms of
0.02
Uanis(Cs4A) \\sim Ueq, Uanis(Cs4) \\sim Ueq: with sigma of 0.001 and sigma for
terminal atoms of 0.002
Uanis(O1AA) \\sim Ueq, Uanis(O1AB) \\sim Ueq: with sigma of 0.0001 and sigma
for terminal atoms of 0.0002
Uanis(O03F) \\sim Ueq: with sigma of 0.0001 and sigma for terminal atoms of
0.0002
Uanis(C9) \\sim Ueq, Uanis(C34) \\sim Ueq, Uanis(C8) \\sim Ueq, Uanis(N14)
\\sim Ueq: with sigma of 0.01 and sigma for terminal atoms of 0.02
Uanis(O03U) \\sim Ueq, Uanis(C76) \\sim Ueq, Uanis(C74) \\sim Ueq, Uanis(N19)
\\sim Ueq, Uanis(C62) \\sim Ueq, Uanis(C65) \\sim Ueq, Uanis(N34) \\sim Ueq,
Uanis(C49) \\sim Ueq, Uanis(C2AA) \\sim Ueq: with sigma of 0.01 and sigma for
terminal atoms of 0.02
Uanis(O0AA) \\sim Ueq, Uanis(C20) \\sim Ueq, Uanis(N0AA) \\sim Ueq, Uanis(C21)
\\sim Ueq, Uanis(C51) \\sim Ueq: with sigma of 0.01 and sigma for terminal
atoms of 0.02
Uanis(O16) \\sim Ueq, Uanis(C27) \\sim Ueq, Uanis(N4) \\sim Ueq, Uanis(C31)
\\sim Ueq, Uanis(C3AA) \\sim Ueq: with sigma of 0.01 and sigma for terminal
atoms of 0.02
Uanis(O1) \\sim Ueq, Uanis(O1A) \\sim Ueq, Uanis(C30A) \\sim Ueq, Uanis(C30)
\\sim Ueq, Uanis(N1AA) \\sim Ueq, Uanis(C6) \\sim Ueq, Uanis(N1AB) \\sim Ueq,
Uanis(C6A) \\sim Ueq, Uanis(C10A) \\sim Ueq, Uanis(C10) \\sim Ueq: with sigma
of 0.01 and sigma for terminal atoms of 0.02
Uanis(C9) \\sim Ueq, Uanis(N14) \\sim Ueq, Uanis(C34) \\sim Ueq, Uanis(C8)
\\sim Ueq: with sigma of 0.001 and sigma for terminal atoms of 0.002
Uanis(O03G) \\sim Ueq, Uanis(O03F) \\sim Ueq, Uanis(C9) \\sim Ueq, Uanis(C9A)
\\sim Ueq, Uanis(N14A) \\sim Ueq, Uanis(C8A) \\sim Ueq, Uanis(C34A) \\sim Ueq,
Uanis(C8) \\sim Ueq, Uanis(N14) \\sim Ueq, Uanis(C34) \\sim Ueq: with sigma of
0.001 and sigma for terminal atoms of 0.002
Uanis(C1AA) \\sim Ueq, Uanis(N03I) \\sim Ueq, Uanis(C52) \\sim Ueq, Uanis(C80)
\\sim Ueq, Uanis(O032) \\sim Ueq, Uanis(C4) \\sim Ueq, Uanis(N03J) \\sim Ueq,
Uanis(C13) \\sim Ueq, Uanis(C22) \\sim Ueq: with sigma of 0.001 and sigma for
terminal atoms of 0.002
Uanis(O18) \\sim Ueq, Uanis(C47) \\sim Ueq, Uanis(N7) \\sim Ueq, Uanis(C19)
\\sim Ueq, Uanis(C16) \\sim Ueq: with sigma of 0.01 and sigma for terminal
atoms of 0.02
Uanis(O1AA) = Uanis(O1AB)
5. Rigid body (RIGU) restrains
 C2, C5, C33, N2, O6
 with sigma for 1-2 distances of 0.01 and sigma for 1-3 distances of 0.01
 O1AA, O1AB
 with sigma for 1-2 distances of 0.0001 and sigma for 1-3 distances of 0.0002
 C8, C9, C34, N14
 with sigma for 1-2 distances of 0.01 and sigma for 1-3 distances of 0.01
 C2AA, C49, C62, C65, C74, C76, N19, N34, O03U
 with sigma for 1-2 distances of 0.01 and sigma for 1-3 distances of 0.01
 C20, C21, C51, N0AA, O0AA
 with sigma for 1-2 distances of 0.01 and sigma for 1-3 distances of 0.01
 C3AA, C27, C31, N4, O16
 with sigma for 1-2 distances of 0.01 and sigma for 1-3 distances of 0.01
 C6, C6A, C10, C10A, C30, C30A, N1AA, N1AB, O1, O1A
 with sigma for 1-2 distances of 0.01 and sigma for 1-3 distances of 0.01
 C8, C8A, C9, C9A, C34, C34A, N14, N14A, O03F, O03G
 with sigma for 1-2 distances of 0.001 and sigma for 1-3 distances of 0.001
 C1AA, C4, C13, C22, C52, C80, N03I, N03J
 with sigma for 1-2 distances of 0.001 and sigma for 1-3 distances of 0.001
 C16, C19, C47, N7, O18
 with sigma for 1-2 distances of 0.01 and sigma for 1-3 distances of 0.01
6. Others
 Fixed Sof: C1AA(0.5) H1AA(0.5) C2(0.5) C2AA(0.25) H2AA(0.25) H2AB(0.25)
 H2AC(0.25) C02J(0.5) C3AA(0.5) H3AA(0.5) H3AB(0.5) H3AC(0.5) C4(0.5) C5(0.5)
 C6(0.35) H6A(0.35) H6B(0.35) H6C(0.35) C6A(0.15) H6AA(0.15) H6AB(0.15)
 H6AC(0.15) C8(0.55) H8A(0.55) H8B(0.55) H8C(0.55) C8A(0.45) H8AA(0.45)
 H8AB(0.45) H8AC(0.45) C9(0.55) H9(0.55) C9A(0.45) H9A(0.45) C10(0.35)
 H10A(0.35) H10B(0.35) H10C(0.35) C10A(0.15) H10D(0.15) H10E(0.15) H10F(0.15)
 C13(0.5) H13A(0.5) H13B(0.5) H13C(0.5) C16(0.5) H16A(0.5) H16B(0.5) H16C(0.5)
 C19(0.5) H19A(0.85) H19B(0.85) H19C(0.85) C20(0.5) H20(0.5) C21(0.5) H21A(0.5)
 H21B(0.5) H21C(0.5) C22(0.5) H22A(0.5) H22B(0.5) H22C(0.5) C27(0.5) H27(0.5)
 C30(0.35) H30(0.35) C30A(0.15) H30A(0.15) C31(0.5) H31A(0.5) H31B(0.5)
 H31C(0.5) C33(0.5) C34(0.55) H34A(0.55) H34B(0.55) H34C(0.55) C34A(0.45)
 H34D(0.45) H34E(0.45) H34F(0.45) C47(0.5) H47(0.35) C49(0.25) H49A(0.25)
 H49B(0.25) H49C(0.25) C51(0.5) H51A(0.5) H51B(0.5) H51C(0.5) C52(0.5)
 H52A(0.5) H52B(0.5) H52C(0.5) C62(0.25) H62A(0.25) H62B(0.25) H62C(0.25)
 C65(0.25) H65A(0.25) H65B(0.25) H65C(0.25) C74(0.25) H74(0.25) C76(0.25)
 H76(0.25) C80(0.5) H80A(0.5) H80B(0.5) H80C(0.5) Cs3(0.5) Cs4(0.15) Cs4A(0.35)
 N0AA(0.5) N1AA(0.35) N1AB(0.15) N2(0.25) N03I(0.5) N03J(0.5) N4(0.5) N7(0.5)
 N14(0.55) N14A(0.45) N19(0.25) N34(0.25) O0AA(0.5) O1(0.35) O1A(0.15)
 O1AA(0.7) O1AB(0.3) O03F(0.55) O03G(0.45) O03U(0.5) O6(0.5) O16(0.5) O18(0.5)
7.a Riding coordinates:
 C47(H47)
7.b Ternary CH refined with riding coordinates:
 C1AA(H1AA), C9(H9), C9A(H9A), C20(H20)
7.c Me refined with riding coordinates:
 C2AA(H2AA,H2AB,H2AC), C3AA(H3AA,H3AB,H3AC), C6(H6A,H6B,H6C), C6A(H6AA,H6AB,
 H6AC), C8(H8A,H8B,H8C), C8A(H8AA,H8AB,H8AC), C10(H10A,H10B,H10C), C10A(H10D,
 H10E,H10F), C13(H13A,H13B,H13C), C21(H21A,H21B,H21C), C22(H22A,H22B,H22C),
 C31(H31A,H31B,H31C), C34(H34A,H34B,H34C), C34A(H34D,H34E,H34F), C49(H49A,H49B,
 H49C), C51(H51A,H51B,H51C), C52(H52A,H52B,H52C), C62(H62A,H62B,H62C), C65(H65A,
 H65B,H65C), C80(H80A,H80B,H80C)
7.d Aromatic/amide H refined with riding coordinates:
 C0AA(H0AA), C01M(H01M), C01P(H01P), C01S(H01S), C01T(H01T), C01W(H01W),
 C02C(H02C), C02E(H02E), C02F(H02F), C02H(H02H), C02I(H02I), C4AA(H4AA),
 C03A(H03A), C03F(H03F), C02V(H02V), C02L(H02L), C02P(H02P), C02Q(H02Q),
 C02S(H02S), C02X(H02X), C02Y(H02Y), C02Z(H02Z), C03B(H03B), C03C(H03C),
 C03D(H03D), C03G(H03G), C03H(H03H), C03J(H03J), C03K(H03K), C03M(H03M),
 C03N(H03N), C03O(H03O), C03P(H03P), C03Q(H03Q), C7(H7), C021(H021), C024(H024),
  C025(H025), C27(H27), C028(H028), C029(H029), C30(H30), C030(H030),
 C30A(H30A), C031(H031), C033(H033), C034(H034), C035(H035), C036(H036),
 C037(H037), C038(H038), C039(H039), C74(H74), C76(H76)
7.e Fitted hexagon refined as free rotating group:
 C02J(C4AA,C01X,C03A,C03F,C02V)
7.f Idealised Me refined as rotating group:
 C03R(H03E,H03I,H03L), C03T(H03R,H03S,H03T), C16(H16A,H16B,H16C), C19(H19A,
 H19B,H19C)
;
_olex2_submission_special_instructions 'No special instructions were received'

loop_
_space_group_symop_operation_xyz
'x, y, z'
'-x+1/2, -y+1/2, z+1/2'
'-x, y, -z+1/2'
'x+1/2, -y+1/2, -z'
'-x, -y, -z'
'x-1/2, y-1/2, -z-1/2'
'x, -y, z-1/2'
'-x-1/2, y-1/2, z'

loop_
_atom_site_label
_atom_site_type_symbol
_atom_site_fract_x
_atom_site_fract_y
_atom_site_fract_z
_atom_site_U_iso_or_equiv
_atom_site_adp_type
_atom_site_occupancy
_atom_site_site_symmetry_order
_atom_site_calc_flag
_atom_site_refinement_flags_posn
_atom_site_refinement_flags_adp
_atom_site_refinement_flags_occupancy
_atom_site_disorder_assembly
_atom_site_disorder_group
Ag1 Ag 0.37745(2) 0.74085(2) 0.47135(2) 0.02238(13) Uani 1 1 d . . . . .
Ag2 Ag 0.39749(2) 0.68015(3) 0.54242(2) 0.02871(15) Uani 1 1 d . . . . .
Ag3 Ag 0.45551(2) 0.72483(3) 0.47952(2) 0.03232(16) Uani 1 1 d . . . . .
Ag4 Ag 0.40104(2) 0.65077(3) 0.44345(2) 0.02938(15) Uani 1 1 d . . . . .
Ag5 Ag 0.33014(2) 0.66400(2) 0.49234(2) 0.02664(14) Uani 1 1 d . . . . .
Ag6 Ag 0.33528(2) 0.74307(3) 0.55182(2) 0.02836(15) Uani 1 1 d . . . . .
Ag7 Ag 0.41714(2) 0.78160(3) 0.54326(2) 0.03013(15) Uani 1 1 d . . . . .
Ag8 Ag 0.42755(2) 0.81696(3) 0.45521(2) 0.03314(16) Uani 1 1 d . . . . .
Ag9 Ag 0.41872(2) 0.73146(3) 0.39078(2) 0.03229(16) Uani 1 1 d . . . . .
Ag10 Ag 0.34264(2) 0.69973(3) 0.39580(2) 0.02888(15) Uani 1 1 d . . . . .
Ag11 Ag 0.29992(2) 0.76132(3) 0.46351(2) 0.02815(15) Uani 1 1 d . . . . .
Ag12 Ag 0.35179(2) 0.83141(3) 0.49453(2) 0.03070(15) Uani 1 1 d . . . . .
Ag13 Ag 0.35275(2) 0.80281(3) 0.40377(2) 0.03034(15) Uani 1 1 d . . . . .
Ag14 Ag 0.30437(2) 0.68994(3) 0.63688(3) 0.03569(17) Uani 1 1 d . . . . .
Ag15 Ag 0.36857(2) 0.61489(3) 0.62108(2) 0.03521(17) Uani 1 1 d . . . . .
Ag16 Ag 0.29124(2) 0.60505(3) 0.56956(2) 0.03528(17) Uani 1 1 d . . . . .
Ag17 Ag 0.35017(2) 0.63207(3) 0.30901(3) 0.04054(18) Uani 1 1 d . . . . .
Ag18 Ag 0.41815(2) 0.58708(3) 0.36152(3) 0.04043(18) Uani 1 1 d . . . . .
Ag19 Ag 0.43076(2) 0.67474(3) 0.29663(3) 0.04034(18) Uani 1 1 d . . . . .
Ag20 Ag 0.29652(2) 0.88848(3) 0.37414(3) 0.04168(18) Uani 1 1 d . . . . .
Ag21 Ag 0.23794(2) 0.83711(3) 0.43522(3) 0.03960(18) Uani 1 1 d . . . . .
Ag22 Ag 0.29355(2) 0.91228(3) 0.47715(3) 0.04029(18) Uani 1 1 d . . . . .
Ag23 Ag 0.49147(2) 0.83191(3) 0.57510(3) 0.03967(18) Uani 1 1 d . . . . .
Ag24 Ag 0.53391(2) 0.76470(3) 0.50828(3) 0.04202(19) Uani 1 1 d . . . . .
Ag25 Ag 0.50700(2) 0.86555(3) 0.47591(3) 0.04286(19) Uani 1 1 d . . . . .
Ag26 Ag 0.35923(2) 0.83687(3) 0.59505(2) 0.03484(16) Uani 1 1 d . . . . .
Ag27 Ag 0.26279(2) 0.67051(3) 0.42621(2) 0.03003(15) Uani 1 1 d . . . . .
Ag28 Ag 0.42324(2) 0.83279(3) 0.35378(3) 0.03853(18) Uani 1 1 d . . . . .
Ag29 Ag 0.46426(2) 0.61830(3) 0.50807(3) 0.04101(19) Uani 1 1 d . . . . .
C0AA C 0.1629(4) 0.7331(6) 0.5599(5) 0.070(3) Uani 1 1 d . U . . .
H0AA H 0.138434 0.743649 0.569045 0.084 Uiso 1 1 calc R . . . .
C1AA C 0.2419(6) 0.4487(9) 0.2778(10) 0.126(7) Uani 0.5 1 d D U . A 1
H1AA H 0.242439 0.420146 0.298216 0.151 Uiso 0.5 1 calc R . . A 1
C01M C 0.2342(2) 0.7043(3) 0.5364(3) 0.0288(17) Uani 1 1 d . U . . .
H01M H 0.259551 0.695555 0.528764 0.035 Uiso 1 1 calc R . . . .
C01O C 0.2955(3) 0.5586(3) 0.4445(3) 0.0284(19) Uani 1 1 d . . . . .
C01P C 0.3807(3) 0.5504(3) 0.5177(3) 0.0291(19) Uani 1 1 d . . . . .
H01P H 0.386911 0.581468 0.528431 0.035 Uiso 1 1 calc R . . . .
C01Q C 0.3969(3) 0.5344(4) 0.4772(3) 0.033(2) Uani 1 1 d . . . . .
C01R C 0.2130(3) 0.7322(4) 0.5062(3) 0.0323(19) Uani 1 1 d . U . . .
C01S C 0.4216(3) 0.9152(4) 0.5396(3) 0.039(2) Uani 1 1 d . . . . .
H01S H 0.422791 0.881488 0.544123 0.046 Uiso 1 1 calc R . . . .
C01T C 0.3207(3) 0.5683(4) 0.4093(3) 0.032(2) Uani 1 1 d . . . . .
H01T H 0.331587 0.599332 0.407177 0.038 Uiso 1 1 calc R . . . .
C01U C 0.2190(3) 0.6892(4) 0.5771(4) 0.038(2) Uani 1 1 d . U . . .
C01V C 0.4550(3) 0.9415(4) 0.5379(3) 0.036(2) Uani 1 1 d . . . . .
C01W C 0.3596(3) 0.7671(4) 0.2870(3) 0.030(2) Uani 1 1 d . . . . .
H01W H 0.375112 0.756269 0.311258 0.036 Uiso 1 1 calc R . . . .
C01Y C 0.3563(3) 0.5228(3) 0.5422(3) 0.031(2) Uani 1 1 d . . . . .
C01Z C 0.3865(3) 0.9370(4) 0.5349(3) 0.036(2) Uani 1 1 d . . . . .
C2 C 0.0402(4) 0.3855(14) 0.2593(10) 0.104(6) Uani 0.5 1 d D U . A 1
C02A C 0.3635(3) 0.9700(4) 0.4137(3) 0.036(2) Uani 1 1 d . . . . .
C2AA C 0.2423(14) 0.5442(18) 0.1264(9) 0.073(13) Uani 0.25 1 d D U . A 1
H2AA H 0.219972 0.541796 0.106644 0.109 Uiso 0.25 1 calc R . . A 1
H2AB H 0.260988 0.565878 0.112839 0.109 Uiso 0.25 1 calc R . . A 1
H2AC H 0.253660 0.512366 0.130228 0.109 Uiso 0.25 1 calc R . . A 1
C02B C 0.3917(3) 0.7053(4) 0.6904(3) 0.033(2) Uani 1 1 d . . . . .
C02C C 0.2620(3) 0.8319(4) 0.5630(3) 0.0357(19) Uani 1 1 d . U . . .
H02C H 0.283605 0.831911 0.543650 0.043 Uiso 1 1 calc R . . . .
C02D C 0.3444(3) 0.8112(4) 0.2892(3) 0.034(2) Uani 1 1 d . . . . .
C02E C 0.4426(4) 0.9793(4) 0.4097(4) 0.048(3) Uani 1 1 d . . . . .
H02E H 0.469496 0.983075 0.408656 0.058 Uiso 1 1 calc R . . . .
C02F C 0.3145(3) 0.4894(4) 0.3815(4) 0.039(2) Uani 1 1 d . . . . .
H02F H 0.321122 0.465410 0.360073 0.046 Uiso 1 1 calc R . . . .
C02G C 0.5087(3) 0.6371(4) 0.3554(4) 0.038(2) Uani 1 1 d . . . . .
C02H C 0.3958(3) 0.7394(4) 0.6562(3) 0.030(2) Uani 1 1 d . . . . .
H02H H 0.378622 0.739341 0.631356 0.036 Uiso 1 1 calc R . . . .
C02I C 0.4529(4) 0.9898(4) 0.5302(4) 0.051(3) Uani 1 1 d . . . . .
H02I H 0.475521 1.008434 0.529823 0.061 Uiso 1 1 calc R . . . .
C02J C 0.47106(19) 0.6593(3) 0.6171(2) 0.0345(10) Uani 0.5 1 d . U . . .
C4AA C 0.48755(19) 0.6992(3) 0.59686(18) 0.0351(10) Uani 1 1 d G U . . .
H4AA H 0.477741 0.711095 0.569099 0.042 Uiso 1 1 calc R . . . .
C01X C 0.51839(18) 0.7217(2) 0.61727(19) 0.0356(10) Uani 1 1 d G U . . .
C03A C 0.53274(17) 0.7043(2) 0.65790(19) 0.0362(10) Uani 1 1 d G U . . .
H03A H 0.553813 0.719720 0.671847 0.043 Uiso 1 1 calc R . . . .
C03F C 0.51625(18) 0.6644(2) 0.67811(17) 0.0363(10) Uani 1 1 d G U . . .
H03F H 0.526056 0.652567 0.705878 0.044 Uiso 1 1 calc R . . . .
C02V C 0.48541(19) 0.6419(2) 0.6577(2) 0.0355(10) Uani 1 1 d G U . . .
H02V H 0.474141 0.614677 0.671520 0.043 Uiso 1 1 calc R . . B .
C02L C 0.4999(2) 0.6475(4) 0.3993(3) 0.035(2) Uani 1 1 d . . . . .
H02L H 0.474820 0.642214 0.410055 0.042 Uiso 1 1 calc R . . . .
C02M C 0.2292(3) 0.8561(4) 0.5486(4) 0.044(2) Uani 1 1 d . U . . .
C02N C 0.4251(3) 0.7739(3) 0.6579(3) 0.0295(19) Uani 1 1 d . . . . .
C02O C 0.3303(3) 0.5348(3) 0.3777(3) 0.033(2) Uani 1 1 d . . . . .
C02P C 0.2795(4) 0.5134(4) 0.4474(4) 0.043(3) Uani 1 1 d . . . . .
H02P H 0.261957 0.506321 0.470886 0.051 Uiso 1 1 calc R . . . .
C02Q C 0.5119(3) 0.7821(4) 0.3828(3) 0.035(2) Uani 1 1 d . . . . .
H02Q H 0.492457 0.783149 0.405162 0.042 Uiso 1 1 calc R . . . .
C02R C 0.5026(3) 0.7675(4) 0.3393(3) 0.033(2) Uani 1 1 d . . . . .
C02S C 0.5636(3) 0.6750(5) 0.4128(4) 0.046(3) Uani 1 1 d . . . . .
H02S H 0.582468 0.687493 0.432541 0.055 Uiso 1 1 calc R . . . .
C02T C 0.4270(3) 0.9337(4) 0.4145(3) 0.036(2) Uani 1 1 d . . . . .
C02W C 0.5490(3) 0.7953(4) 0.3948(3) 0.037(2) Uani 1 1 d . . . . .
C02X C 0.5461(3) 0.6468(5) 0.3390(4) 0.052(3) Uani 1 1 d . . . . .
H02X H 0.552740 0.640272 0.308521 0.062 Uiso 1 1 calc R . . . .
C02Y C 0.4184(4) 1.0203(5) 0.4064(4) 0.059(3) Uani 1 1 d . . . . .
H02Y H 0.428909 1.051471 0.402683 0.071 Uiso 1 1 calc R . . . .
C02Z C 0.2891(4) 0.4785(4) 0.4161(4) 0.045(3) Uani 1 1 d . . . . .
H02Z H 0.278317 0.447361 0.418196 0.055 Uiso 1 1 calc R . . . .
C3AA C 0.1396(9) 0.4056(14) 0.0993(9) 0.093(10) Uani 0.5 1 d D U . . .
H3AA H 0.128677 0.419207 0.071604 0.139 Uiso 0.5 1 calc R . . . .
H3AB H 0.166755 0.413567 0.100843 0.139 Uiso 0.5 1 calc R . . . .
H3AC H 0.136496 0.370744 0.099001 0.139 Uiso 0.5 1 calc R . . . .
C03B C 0.1765(3) 0.7478(5) 0.5186(4) 0.056(3) Uani 1 1 d . U . . .
H03B H 0.161797 0.767757 0.499281 0.067 Uiso 1 1 calc R . . . .
C03C C 0.2513(4) 0.7121(5) 0.2784(4) 0.052(3) Uani 1 1 d . . . . .
H03C H 0.254729 0.682971 0.262302 0.063 Uiso 1 1 calc R . . . .
C03D C 0.4512(3) 0.7727(4) 0.6930(3) 0.040(2) Uani 1 1 d . . . . .
H03D H 0.471549 0.795097 0.694000 0.047 Uiso 1 1 calc R . . . .
C03G C 0.3201(4) 0.8267(5) 0.2553(4) 0.054(3) Uani 1 1 d . . . . .
H03G H 0.308198 0.857176 0.257114 0.065 Uiso 1 1 calc R . . . .
C03H C 0.5680(3) 0.7784(5) 0.3179(4) 0.053(3) Uani 1 1 d . . . . .
H03H H 0.587421 0.777233 0.295521 0.064 Uiso 1 1 calc R . . . .
C03J C 0.1699(5) 0.6459(6) 0.4071(5) 0.070(4) Uani 1 1 d . . . . .
H03J H 0.157340 0.666280 0.386142 0.084 Uiso 1 1 calc R . . . .
C03K C 0.2243(4) 0.7911(5) 0.2829(4) 0.055(3) Uani 1 1 d . . . . .
H03K H 0.208338 0.815263 0.270359 0.066 Uiso 1 1 calc R . . . .
C03M C 0.4472(4) 0.7386(5) 0.7266(4) 0.053(3) Uani 1 1 d . . . . .
H03M H 0.465036 0.738046 0.750825 0.063 Uiso 1 1 calc R . . . .
C03N C 0.3136(4) 0.7964(5) 0.2180(4) 0.059(4) Uani 1 1 d . . . . .
H03N H 0.297003 0.806376 0.194354 0.071 Uiso 1 1 calc R . . . .
C03O C 0.2296(5) 0.7491(5) 0.2602(5) 0.071(4) Uani 1 1 d . . . . .
H03O H 0.218260 0.744983 0.231283 0.085 Uiso 1 1 calc R . . . .
C03P C 0.1985(4) 0.8545(6) 0.5766(6) 0.071(3) Uani 1 1 d . U . . .
H03P H 0.174888 0.867873 0.567118 0.085 Uiso 1 1 calc R . . . .
C03Q C 0.2343(4) 0.8058(6) 0.6324(5) 0.069(3) Uani 1 1 d . U . . .
H03Q H 0.235291 0.786711 0.658996 0.083 Uiso 1 1 calc R . . . .
C03R C 0.1698(7) 0.6077(9) 0.4793(7) 0.108(7) Uani 1 1 d . . . . .
H03E H 0.160371 0.574632 0.478877 0.162 Uiso 1 1 calc GR . . . .
H03I H 0.164938 0.621837 0.509123 0.162 Uiso 1 1 calc GR . . . .
H03L H 0.197213 0.607839 0.473278 0.162 Uiso 1 1 calc GR . . . .
C03T C 0.1142(8) 0.6505(12) 0.4550(9) 0.162(14) Uani 1 1 d . . . . .
H03R H 0.114735 0.674285 0.479357 0.243 Uiso 1 1 calc GR . . . .
H03S H 0.097979 0.623573 0.463804 0.243 Uiso 1 1 calc GR . . . .
H03T H 0.104116 0.665306 0.427406 0.243 Uiso 1 1 calc GR . . . .
C4 C 0.2236(4) 0.4585(6) 0.2444(5) 0.053(3) Uani 0.5 1 d D U . A 2
C5 C -0.0258(7) 0.3988(18) 0.2876(8) 0.117(8) Uani 0.5 1 d D U . A 1
C6 C 0.6191(11) 0.6265(12) 0.6477(10) 0.068(8) Uani 0.35 1 d D U . C 1
H6A H 0.604047 0.597143 0.644894 0.102 Uiso 0.35 1 calc R . . C 1
H6B H 0.646014 0.618254 0.651733 0.102 Uiso 0.35 1 calc R . . C 1
H6C H 0.610256 0.644924 0.673896 0.102 Uiso 0.35 1 calc R . . C 1
C6A C 0.624(3) 0.602(3) 0.665(3) 0.071(9) Uani 0.15 1 d D U . C 2
H6AA H 0.612172 0.571461 0.657830 0.107 Uiso 0.15 1 calc R . . C 2
H6AB H 0.651404 0.597245 0.670670 0.107 Uiso 0.15 1 calc R . . C 2
H6AC H 0.612309 0.615551 0.692436 0.107 Uiso 0.15 1 calc R . . C 2
C7 C 0.2016(4) 0.8323(7) 0.6215(6) 0.083(3) Uani 1 1 d . U . . .
H7 H 0.181704 0.835837 0.643022 0.099 Uiso 1 1 calc R . . . .
C8 C 0.1376(10) 0.6920(10) 0.2508(11) 0.107(4) Uani 0.55 1 d D U . A 1
H8A H 0.117658 0.716020 0.256025 0.160 Uiso 0.55 1 calc R . . A 1
H8B H 0.162623 0.706876 0.254826 0.160 Uiso 0.55 1 calc R . . A 1
H8C H 0.135369 0.679495 0.219992 0.160 Uiso 0.55 1 calc R . . A 1
C8A C 0.1550(11) 0.6771(12) 0.2309(12) 0.090(5) Uani 0.45 1 d D U . A 2
H8AA H 0.140462 0.681154 0.202825 0.135 Uiso 0.45 1 calc R . . A 2
H8AB H 0.153038 0.706265 0.249136 0.135 Uiso 0.45 1 calc R . . A 2
H8AC H 0.181734 0.670886 0.223599 0.135 Uiso 0.45 1 calc R . . A 2
C9 C 0.1597(7) 0.6133(8) 0.2816(12) 0.104(3) Uani 0.55 1 d D U . A 1
H9 H 0.162303 0.603804 0.249101 0.125 Uiso 0.55 1 calc R . . A 1
C9A C 0.1530(9) 0.6193(10) 0.2990(10) 0.088(5) Uani 0.45 1 d D U . A 2
H9A H 0.142499 0.640033 0.323648 0.105 Uiso 0.45 1 calc R . . A 2
C10 C 0.6344(8) 0.7004(9) 0.6034(11) 0.061(7) Uani 0.35 1 d D U . C 1
H10A H 0.654223 0.702193 0.626684 0.091 Uiso 0.35 1 calc R . . C 1
H10B H 0.646167 0.702978 0.573415 0.091 Uiso 0.35 1 calc R . . C 1
H10C H 0.616283 0.726673 0.607605 0.091 Uiso 0.35 1 calc R . . C 1
C10A C 0.635(3) 0.683(2) 0.632(3) 0.071(9) Uani 0.15 1 d D U . C 2
H10D H 0.629198 0.701110 0.603835 0.107 Uiso 0.15 1 calc R . . C 2
H10E H 0.623327 0.699459 0.657489 0.107 Uiso 0.15 1 calc R . . C 2
H10F H 0.662423 0.681152 0.635723 0.107 Uiso 0.15 1 calc R . . C 2
C13 C 0.2908(5) 0.4507(9) 0.2720(6) 0.055(3) Uani 0.5 1 d D U . A 2
H13A H 0.316035 0.442823 0.259925 0.083 Uiso 0.5 1 calc R . . A 2
H13B H 0.291195 0.483052 0.284760 0.083 Uiso 0.5 1 calc R . . A 2
H13C H 0.283986 0.427614 0.295616 0.083 Uiso 0.5 1 calc R . . A 2
C16 C 0.4298(13) 0.4646(15) 0.7342(12) 0.099(10) Uani 0.5 1 d . U . . .
H16A H 0.457076 0.457954 0.730756 0.148 Uiso 0.5 1 calc GR . . . .
H16B H 0.415258 0.443484 0.714177 0.148 Uiso 0.5 1 calc GR . . . .
H16C H 0.422254 0.458889 0.765648 0.148 Uiso 0.5 1 calc GR . . . .
C19 C 0.4129(13) 0.5541(14) 0.7480(14) 0.103(11) Uani 0.5 1 d . U . . .
H19A H 0.385225 0.558453 0.747731 0.154 Uiso 0.85 1 calc GR . . D 1
H19B H 0.425140 0.582058 0.734146 0.154 Uiso 0.85 1 calc GR . . D 1
H19C H 0.421707 0.550793 0.779337 0.154 Uiso 0.85 1 calc GR . . D 1
C020 C 0.5273(3) 0.6658(4) 0.4283(3) 0.035(2) Uani 1 1 d . . . . .
C20 C 0.0260(10) 0.5211(12) 0.2934(9) 0.109(10) Uani 0.5 1 d D U . A .
H20 H 0.009501 0.501938 0.272587 0.130 Uiso 0.5 1 calc R . . . .
C021 C 0.3877(3) 0.4885(4) 0.4615(4) 0.039(2) Uani 1 1 d . . . . .
H021 H 0.398517 0.476656 0.434279 0.047 Uiso 1 1 calc R . . . .
C21 C -0.0321(9) 0.5522(16) 0.3326(14) 0.137(15) Uani 0.5 1 d D U . A .
H21A H -0.039278 0.518571 0.328164 0.206 Uiso 0.5 1 calc R . . . .
H21B H -0.032122 0.559654 0.364955 0.206 Uiso 0.5 1 calc R . . . .
H21C H -0.050316 0.572917 0.316935 0.206 Uiso 0.5 1 calc R . . . .
C22 C 0.2755(6) 0.4351(9) 0.1909(5) 0.057(3) Uani 0.5 1 d D U . A 2
H22A H 0.303076 0.429534 0.191032 0.086 Uiso 0.5 1 calc R . . A 2
H22B H 0.262414 0.405673 0.181614 0.086 Uiso 0.5 1 calc R . . A 2
H22C H 0.269432 0.460905 0.169699 0.086 Uiso 0.5 1 calc R . . A 2
C022 C 0.2646(3) 0.8082(4) 0.6037(4) 0.041(2) Uani 1 1 d . U . . .
C023 C 0.3536(3) 0.7365(4) 0.2501(3) 0.033(2) Uani 1 1 d . . . . .
C024 C 0.2636(3) 0.7616(4) 0.3422(3) 0.035(2) Uani 1 1 d . . . . .
H024 H 0.275778 0.766349 0.370531 0.042 Uiso 1 1 calc R . . . .
C025 C 0.3877(3) 0.9295(4) 0.4173(3) 0.037(2) Uani 1 1 d . . . . .
H025 H 0.376771 0.898769 0.421672 0.044 Uiso 1 1 calc R . . . .
C026 C 0.2680(3) 0.7185(4) 0.3209(3) 0.035(2) Uani 1 1 d . . . . .
C27 C 0.1319(11) 0.4102(18) 0.1832(8) 0.132(13) Uani 0.5 1 d D U . . .
H27 H 0.154973 0.392378 0.184042 0.158 Uiso 0.5 1 calc R . . . .
C027 C 0.2420(3) 0.7987(4) 0.3241(3) 0.036(2) Uani 1 1 d . . . . .
C028 C 0.3847(4) 0.9861(4) 0.5254(5) 0.054(3) Uani 1 1 d . . . . .
H028 H 0.360940 1.001575 0.520814 0.065 Uiso 1 1 calc R . . . .
C029 C 0.3804(4) 1.0139(4) 0.4085(4) 0.045(3) Uani 1 1 d . . . . .
H029 H 0.364441 1.041327 0.406380 0.054 Uiso 1 1 calc R . . . .
C30 C 0.5840(8) 0.6440(10) 0.5761(10) 0.053(4) Uani 0.35 1 d D U . C 1
H30 H 0.581001 0.668712 0.554313 0.063 Uiso 0.35 1 calc R . . C 1
C030 C 0.1829(3) 0.7040(5) 0.5883(4) 0.057(3) Uani 1 1 d . U . . .
H030 H 0.171800 0.693857 0.615997 0.069 Uiso 1 1 calc R . . . .
C30A C 0.589(2) 0.626(3) 0.595(3) 0.071(9) Uani 0.15 1 d D U . C 2
H30A H 0.590644 0.647279 0.569847 0.086 Uiso 0.15 1 calc R . . C 2
C31 C 0.0813(9) 0.442(2) 0.1328(13) 0.145(16) Uani 0.5 1 d D U . . .
H31A H 0.071873 0.454683 0.161760 0.217 Uiso 0.5 1 calc R . . . .
H31B H 0.080630 0.467954 0.110140 0.217 Uiso 0.5 1 calc R . . . .
H31C H 0.065072 0.415766 0.122837 0.217 Uiso 0.5 1 calc R . . . .
C031 C 0.5306(3) 0.7654(5) 0.3069(3) 0.045(3) Uani 1 1 d . . . . .
H031 H 0.524577 0.755046 0.277077 0.054 Uiso 1 1 calc R . . . .
C33 C -0.0147(8) 0.3845(17) 0.2050(6) 0.112(8) Uani 0.5 1 d D U . A 1
C033 C 0.4183(3) 0.7056(5) 0.7259(4) 0.045(3) Uani 1 1 d . . . . .
H033 H 0.416140 0.682792 0.749642 0.054 Uiso 1 1 calc R . . . .
C34 C 0.0962(7) 0.6463(12) 0.3041(12) 0.108(4) Uani 0.55 1 d D U . A 1
H34A H 0.081648 0.676205 0.302388 0.161 Uiso 0.55 1 calc R . . A 1
H34B H 0.082338 0.620858 0.288262 0.161 Uiso 0.55 1 calc R . . A 1
H34C H 0.099689 0.637272 0.335851 0.161 Uiso 0.55 1 calc R . . A 1
C034 C 0.5720(3) 0.6657(6) 0.3685(5) 0.066(4) Uani 1 1 d . . . . .
H034 H 0.596896 0.672705 0.357811 0.079 Uiso 1 1 calc R . . . .
C34A C 0.1081(10) 0.6124(14) 0.2333(12) 0.092(5) Uani 0.45 1 d D U . A 2
H34D H 0.099253 0.585811 0.252195 0.138 Uiso 0.45 1 calc R . . A 2
H34E H 0.087165 0.634980 0.228334 0.138 Uiso 0.45 1 calc R . . A 2
H34F H 0.116862 0.599900 0.204077 0.138 Uiso 0.45 1 calc R . . A 2
C035 C 0.3471(3) 0.4767(4) 0.5260(4) 0.046(3) Uani 1 1 d . . . . .
H035 H 0.330221 0.456647 0.542408 0.056 Uiso 1 1 calc R . . . .
C036 C 0.5768(3) 0.7934(5) 0.3623(4) 0.049(3) Uani 1 1 d . . . . .
H036 H 0.602126 0.802244 0.369711 0.058 Uiso 1 1 calc R . . . .
C037 C 0.3630(4) 0.4612(4) 0.4857(5) 0.054(3) Uani 1 1 d . . . . .
H037 H 0.356356 0.430309 0.474604 0.065 Uiso 1 1 calc R . . . .
C038 C 0.4184(4) 1.0114(5) 0.5230(6) 0.067(4) Uani 1 1 d . . . . .
H038 H 0.417674 1.044700 0.516187 0.080 Uiso 1 1 calc R . . . .
C039 C 0.3308(4) 0.7530(5) 0.2157(4) 0.052(3) Uani 1 1 d . . . . .
H039 H 0.327096 0.733601 0.189722 0.062 Uiso 1 1 calc R . . . .
C47 C 0.4268(14) 0.5128(17) 0.6710(16) 0.106(10) Uani 0.5 1 d . U . . .
H47 H 0.406619 0.532200 0.655691 0.127 Uiso 0.35 1 d R . . E 1
C49 C 0.1911(12) 0.574(3) 0.178(2) 0.096(16) Uani 0.25 1 d D U . A 1
H49A H 0.188026 0.585753 0.208876 0.143 Uiso 0.25 1 calc R . . A 1
H49B H 0.182813 0.598321 0.156429 0.143 Uiso 0.25 1 calc R . . A 1
H49C H 0.175746 0.544791 0.173921 0.143 Uiso 0.25 1 calc R . . A 1
C51 C 0.0228(14) 0.6069(11) 0.3167(18) 0.155(17) Uani 0.5 1 d D U . A .
H51A H 0.048127 0.605747 0.302874 0.232 Uiso 0.5 1 calc R . . . .
H51B H 0.006908 0.630030 0.300388 0.232 Uiso 0.5 1 calc R . . . .
H51C H 0.025101 0.616767 0.348408 0.232 Uiso 0.5 1 calc R . . . .
C52 C 0.2266(11) 0.4464(17) 0.1951(11) 0.127(7) Uani 0.5 1 d D U . A 1
H52A H 0.237607 0.434647 0.166791 0.191 Uiso 0.5 1 calc R . . A 1
H52B H 0.201828 0.431035 0.200126 0.191 Uiso 0.5 1 calc R . . A 1
H52C H 0.223144 0.481197 0.193318 0.191 Uiso 0.5 1 calc R . . A 1
C62 C 0.3539(10) 0.560(3) 0.195(2) 0.105(18) Uani 0.25 1 d D U . A 2
H62A H 0.364159 0.555860 0.164564 0.157 Uiso 0.25 1 calc R . . A 2
H62B H 0.366150 0.587774 0.209472 0.157 Uiso 0.25 1 calc R . . A 2
H62C H 0.358767 0.531319 0.213063 0.157 Uiso 0.25 1 calc R . . A 2
C65 C 0.2945(17) 0.569(4) 0.1489(11) 0.17(3) Uani 0.25 1 d D U . A 2
H65A H 0.267298 0.575129 0.153283 0.253 Uiso 0.25 1 calc R . . A 2
H65B H 0.305472 0.594701 0.130227 0.253 Uiso 0.25 1 calc R . . A 2
H65C H 0.298089 0.538245 0.133806 0.253 Uiso 0.25 1 calc R . . A 2
C74 C 0.2585(14) 0.5695(10) 0.2055(7) 0.083(12) Uani 0.25 1 d D U . A 1
H74 H 0.283309 0.560918 0.195696 0.100 Uiso 0.25 1 calc R . . A 1
C76 C 0.2912(8) 0.5759(13) 0.2330(11) 0.101(14) Uani 0.25 1 d D U . A 2
H76 H 0.307166 0.574643 0.258915 0.122 Uiso 0.25 1 calc R . . A 2
C80 C 0.2866(9) 0.4089(14) 0.2235(12) 0.127(7) Uani 0.5 1 d D U . A 1
H80A H 0.288892 0.402593 0.191007 0.191 Uiso 0.5 1 calc R . . A 1
H80B H 0.308485 0.427862 0.233657 0.191 Uiso 0.5 1 calc R . . A 1
H80C H 0.286097 0.378370 0.239956 0.191 Uiso 0.5 1 calc R . . A 1
Cs1 Cs 0.23536(2) 0.55582(3) 0.34179(3) 0.04937(17) Uani 1 1 d D U . . .
Cs2 Cs 0.12596(3) 0.47411(3) 0.29719(3) 0.0662(2) Uani 1 1 d D U . . .
Cs3 Cs 0.44771(9) 0.45566(11) 0.55286(11) 0.1120(10) Uani 0.5 1 d D U . C .
Cs4 Cs 0.5297(4) 0.5228(4) 0.6545(4) 0.1212(15) Uani 0.15 1 d D U . C 2
Cs4A Cs 0.52460(16) 0.5331(2) 0.62305(19) 0.1228(14) Uani 0.35 1 d D U . C 1
N0AA N 0.0055(8) 0.5600(10) 0.3144(8) 0.109(9) Uani 0.5 1 d D U . . .
N1AA N 0.6147(7) 0.6552(8) 0.6070(8) 0.055(5) Uani 0.35 1 d D U . C 1
N1AB N 0.6192(17) 0.6352(19) 0.628(2) 0.071(9) Uani 0.15 1 d D U . C 2
N2 N 0.000000 0.3910(18) 0.250000 0.107(6) Uani 0.5 2 d DS TU P A 1
N02U N 0.1514(3) 0.6339(5) 0.4468(4) 0.066(3) Uani 1 1 d . . . . .
N03I N 0.2518(7) 0.4351(9) 0.2323(9) 0.126(7) Uani 0.5 1 d D U . A 1
N03J N 0.2631(4) 0.4485(6) 0.2361(4) 0.053(3) Uani 0.5 1 d D U . A 2
N4 N 0.1203(8) 0.4254(11) 0.1383(8) 0.107(9) Uani 0.5 1 d D U . . .
N7 N 0.4227(10) 0.5118(12) 0.7230(12) 0.098(8) Uani 0.5 1 d . U . C .
N14 N 0.1332(6) 0.6531(8) 0.2830(9) 0.105(3) Uani 0.55 1 d D U . A 1
N14A N 0.1397(7) 0.6371(8) 0.2560(8) 0.088(5) Uani 0.45 1 d D U . A 2
N19 N 0.3134(10) 0.5684(16) 0.1924(13) 0.113(15) Uani 0.25 1 d D U . A 2
N34 N 0.2308(11) 0.5625(12) 0.1700(10) 0.087(12) Uani 0.25 1 d D U . A 1
O0AA O 0.0560(9) 0.5278(11) 0.2782(9) 0.106(8) Uani 0.5 1 d . U . A .
O1 O 0.5614(5) 0.6126(6) 0.5699(7) 0.030(4) Uani 0.35 1 d D U . C 1
O1A O 0.5638(16) 0.598(2) 0.591(2) 0.054(12) Uani 0.15 1 d D U . C 2
O1AA O 0.5003(5) 0.5355(6) 0.5263(3) 0.1078(6) Uani 0.7 1 d D U . C 1
O1AB O 0.5034(11) 0.5369(12) 0.5589(8) 0.1078(6) Uani 0.3 1 d D U . C 2
O01N O 0.2007(3) 0.6317(5) 0.3980(3) 0.072(3) Uani 1 1 d . . . . .
O03F O 0.1551(7) 0.5776(6) 0.3024(10) 0.102(2) Uani 0.55 1 d D U . A 1
O03G O 0.1515(7) 0.5787(7) 0.3108(10) 0.086(5) Uani 0.45 1 d D U . A 2
O03U O 0.2588(7) 0.5832(8) 0.2441(7) 0.081(6) Uani 0.5 1 d D U . A .
O6 O 0.0625(6) 0.4010(9) 0.2870(9) 0.106(6) Uani 0.5 1 d D U . A 1
O16 O 0.1173(13) 0.4163(18) 0.2196(9) 0.184(15) Uani 0.5 1 d D U . A .
O18 O 0.4455(11) 0.4879(13) 0.6447(12) 0.124(10) Uani 0.5 1 d . U . C .
O032 O 0.2121(4) 0.4694(4) 0.2812(4) 0.091(3) Uani 1 1 d D U . . .
S1 S 0.23458(8) 0.85379(10) 0.35340(10) 0.0424(6) Uani 1 1 d . . . . .
S2 S 0.22774(8) 0.89070(9) 0.49956(9) 0.0390(6) Uani 1 1 d . . . . .
S3 S 0.31333(8) 0.96389(9) 0.41391(9) 0.0399(6) Uani 1 1 d . . . . .
S4 S 0.56068(7) 0.81686(12) 0.44931(9) 0.0419(6) Uani 1 1 d . . . . .
S5 S 0.49966(8) 0.91358(10) 0.54454(9) 0.0409(6) Uani 1 1 d . . . . .
S6 S 0.54091(7) 0.77222(11) 0.59194(9) 0.0396(6) Uani 1 1 d . . . . .
S7 S 0.37541(7) 0.67911(10) 0.24570(8) 0.0347(5) Uani 1 1 d . . . . .
S8 S 0.47525(8) 0.61056(10) 0.31785(9) 0.0396(6) Uani 1 1 d . . . . .
S9 S 0.36099(8) 0.54763(10) 0.33093(8) 0.0369(5) Uani 1 1 d . . . . .
S10 S 0.33592(7) 0.54230(9) 0.59380(8) 0.0317(5) Uani 1 1 d . . . . .
S11 S 0.35485(7) 0.66239(9) 0.68923(8) 0.0336(5) Uani 1 1 d . . . . .
S12 S 0.24451(7) 0.65098(9) 0.61399(8) 0.0321(5) Uani 1 1 d . . . . .
S13 S 0.23098(6) 0.74673(9) 0.45173(8) 0.0296(5) Uani 1 1 d . . . . .
S14 S 0.27912(6) 0.60441(8) 0.48140(7) 0.0266(4) Uani 1 1 d . . . . .
S15 S 0.29075(7) 0.66896(9) 0.34721(7) 0.0307(5) Uani 1 1 d . . . . .
S16 S 0.35521(8) 0.85167(9) 0.33433(8) 0.0347(5) Uani 1 1 d . . . . .
S17 S 0.45750(7) 0.88334(10) 0.41180(8) 0.0357(5) Uani 1 1 d . . . . .
S18 S 0.45455(7) 0.75875(10) 0.32345(7) 0.0326(5) Uani 1 1 d . . . . .
S19 S 0.43677(7) 0.62424(9) 0.58764(8) 0.0317(5) Uani 1 1 d . . . . .
S20 S 0.51546(7) 0.67811(11) 0.48641(9) 0.0384(6) Uani 1 1 d . . . . .
S21 S 0.43069(7) 0.57044(9) 0.44708(8) 0.0339(5) Uani 1 1 d . . . . .
S22 S 0.30793(7) 0.78113(9) 0.62146(8) 0.0321(5) Uani 1 1 d . . . . .
S23 S 0.34304(8) 0.90405(9) 0.54215(9) 0.0378(5) Uani 1 1 d . . . . .
S24 S 0.42693(7) 0.82085(9) 0.61789(8) 0.0328(5) Uani 1 1 d . . . . .

loop_
_atom_site_aniso_label
_atom_site_aniso_U_11
_atom_site_aniso_U_22
_atom_site_aniso_U_33
_atom_site_aniso_U_23
_atom_site_aniso_U_13
_atom_site_aniso_U_12
Ag1 0.0207(3) 0.0255(3) 0.0210(3) 0.0020(2) -0.0017(2) -0.0035(2)
Ag2 0.0253(3) 0.0318(4) 0.0290(3) 0.0055(3) -0.0038(3) 0.0001(3)
Ag3 0.0211(3) 0.0456(4) 0.0302(3) -0.0001(3) -0.0005(3) -0.0021(3)
Ag4 0.0262(3) 0.0298(4) 0.0321(3) -0.0007(3) 0.0025(3) 0.0002(3)
Ag5 0.0220(3) 0.0282(3) 0.0297(3) 0.0007(3) 0.0003(2) -0.0038(3)
Ag6 0.0290(3) 0.0314(4) 0.0248(3) 0.0007(3) 0.0019(3) 0.0016(3)
Ag7 0.0319(3) 0.0347(4) 0.0237(3) -0.0008(3) -0.0037(3) -0.0059(3)
Ag8 0.0320(4) 0.0371(4) 0.0303(3) 0.0054(3) 0.0001(3) -0.0113(3)
Ag9 0.0267(3) 0.0451(4) 0.0251(3) 0.0028(3) 0.0025(3) -0.0080(3)
Ag10 0.0255(3) 0.0341(4) 0.0270(3) -0.0005(3) -0.0042(3) -0.0052(3)
Ag11 0.0215(3) 0.0333(4) 0.0297(3) 0.0041(3) -0.0014(2) -0.0020(3)
Ag12 0.0344(4) 0.0268(4) 0.0309(3) 0.0004(3) -0.0038(3) -0.0023(3)
Ag13 0.0328(4) 0.0329(4) 0.0253(3) 0.0069(3) -0.0026(3) -0.0054(3)
Ag14 0.0311(4) 0.0396(4) 0.0364(4) 0.0038(3) -0.0006(3) 0.0011(3)
Ag15 0.0368(4) 0.0365(4) 0.0323(4) -0.0015(3) 0.0005(3) -0.0023(3)
Ag16 0.0335(4) 0.0358(4) 0.0365(4) 0.0050(3) 0.0026(3) 0.0059(3)
Ag17 0.0427(4) 0.0438(5) 0.0351(4) 0.0040(3) 0.0077(3) -0.0050(4)
Ag18 0.0369(4) 0.0450(5) 0.0394(4) -0.0041(3) 0.0044(3) -0.0061(3)
Ag19 0.0347(4) 0.0480(5) 0.0383(4) -0.0002(3) 0.0012(3) -0.0005(3)
Ag20 0.0399(4) 0.0419(5) 0.0433(4) 0.0025(4) -0.0055(3) -0.0076(3)
Ag21 0.0376(4) 0.0345(4) 0.0468(4) 0.0023(3) -0.0023(3) 0.0018(3)
Ag22 0.0410(4) 0.0357(4) 0.0442(4) 0.0079(3) -0.0026(3) 0.0015(3)
Ag23 0.0399(4) 0.0395(4) 0.0396(4) 0.0017(3) -0.0040(3) -0.0064(3)
Ag24 0.0318(4) 0.0586(5) 0.0357(4) 0.0000(4) -0.0010(3) -0.0074(4)
Ag25 0.0398(4) 0.0502(5) 0.0386(4) -0.0044(4) 0.0012(3) -0.0085(4)
Ag26 0.0354(4) 0.0352(4) 0.0339(4) 0.0026(3) -0.0020(3) -0.0011(3)
Ag27 0.0283(3) 0.0319(4) 0.0299(3) 0.0022(3) 0.0000(3) -0.0022(3)
Ag28 0.0318(4) 0.0492(5) 0.0347(4) -0.0048(3) 0.0020(3) -0.0074(3)
Ag29 0.0299(4) 0.0563(5) 0.0367(4) -0.0033(4) 0.0018(3) -0.0043(3)
C0AA 0.039(5) 0.097(7) 0.074(6) 0.031(6) 0.023(5) 0.029(5)
C1AA 0.126(7) 0.126(7) 0.126(7) 0.0001(10) 0.0000(10) 0.0000(10)
C01M 0.019(4) 0.033(4) 0.034(4) 0.003(3) 0.002(3) 0.003(3)
C01O 0.025(4) 0.032(5) 0.028(4) 0.008(4) -0.004(3) -0.006(4)
C01P 0.031(5) 0.026(5) 0.030(4) -0.002(4) -0.007(4) 0.005(4)
C01Q 0.029(5) 0.029(5) 0.040(5) -0.002(4) 0.000(4) 0.008(4)
C01R 0.020(4) 0.033(4) 0.044(4) 0.010(4) 0.008(3) 0.003(3)
C01S 0.061(7) 0.019(5) 0.037(5) -0.001(4) -0.008(5) -0.009(4)
C01T 0.032(5) 0.028(5) 0.036(5) 0.002(4) -0.002(4) -0.003(4)
C01U 0.024(4) 0.044(5) 0.046(5) 0.009(4) 0.013(4) -0.003(4)
C01V 0.049(6) 0.028(5) 0.031(5) -0.002(4) 0.004(4) -0.002(4)
C01W 0.023(4) 0.038(5) 0.028(4) 0.001(4) -0.005(3) -0.005(4)
C01Y 0.031(5) 0.025(5) 0.035(5) 0.001(4) -0.007(4) 0.005(4)
C01Z 0.049(6) 0.028(5) 0.031(5) 0.001(4) -0.005(4) -0.006(4)
C2 0.107(8) 0.102(8) 0.105(8) 0.003(6) -0.012(6) 0.000(6)
C02A 0.042(6) 0.036(6) 0.029(4) 0.001(4) -0.001(4) -0.010(4)
C2AA 0.08(2) 0.06(2) 0.078(16) 0.024(15) 0.004(15) 0.001(16)
C02B 0.031(5) 0.042(6) 0.026(4) -0.001(4) -0.003(4) 0.012(4)
C02C 0.035(4) 0.032(4) 0.041(4) 0.005(4) 0.004(4) 0.005(4)
C02D 0.037(5) 0.038(6) 0.026(4) 0.007(4) -0.005(4) -0.001(4)
C02E 0.053(7) 0.039(6) 0.053(6) 0.005(5) 0.007(5) -0.026(5)
C02F 0.048(6) 0.028(5) 0.040(5) -0.001(4) -0.007(5) -0.007(4)
C02G 0.031(5) 0.038(6) 0.047(6) -0.004(5) 0.011(4) 0.002(4)
C02H 0.027(4) 0.040(5) 0.023(4) -0.005(4) -0.010(3) 0.000(4)
C02I 0.053(7) 0.043(7) 0.055(7) -0.001(5) 0.011(6) -0.015(6)
C02J 0.035(2) 0.042(3) 0.026(2) 0.0004(19) -0.0093(18) 0.004(2)
C4AA 0.035(2) 0.043(3) 0.027(2) 0.0001(19) -0.0087(18) 0.003(2)
C01X 0.036(2) 0.044(3) 0.028(2) -0.0004(19) -0.0087(17) 0.003(2)
C03A 0.036(2) 0.044(3) 0.028(2) -0.0004(19) -0.0091(17) 0.003(2)
C03F 0.037(2) 0.044(3) 0.028(2) -0.0001(19) -0.0095(17) 0.003(2)
C02V 0.036(2) 0.043(3) 0.027(2) 0.0003(19) -0.0095(18) 0.003(2)
C02L 0.010(4) 0.051(6) 0.044(5) 0.003(5) 0.006(4) 0.001(4)
C02M 0.034(4) 0.037(5) 0.062(5) 0.008(4) 0.005(4) 0.008(4)
C02N 0.036(5) 0.028(5) 0.025(4) -0.004(4) -0.003(4) 0.011(4)
C02O 0.043(5) 0.024(5) 0.031(5) 0.001(4) -0.005(4) -0.004(4)
C02P 0.059(7) 0.030(5) 0.039(5) 0.003(4) 0.002(5) -0.019(5)
C02Q 0.028(5) 0.053(6) 0.023(4) 0.006(4) 0.005(4) -0.004(4)
C02R 0.030(5) 0.032(5) 0.037(5) 0.002(4) 0.006(4) -0.006(4)
C02S 0.021(5) 0.063(8) 0.053(6) -0.007(6) 0.006(4) -0.010(5)
C02T 0.034(5) 0.040(6) 0.033(5) 0.001(4) -0.008(4) -0.011(4)
C02W 0.034(5) 0.045(6) 0.032(5) 0.003(4) -0.004(4) -0.002(4)
C02X 0.041(6) 0.068(8) 0.045(6) -0.005(6) 0.022(5) -0.009(6)
C02Y 0.081(10) 0.035(7) 0.061(7) -0.001(6) 0.008(7) -0.023(6)
C02Z 0.054(7) 0.033(6) 0.050(6) 0.005(5) 0.004(5) -0.017(5)
C3AA 0.089(17) 0.094(18) 0.094(15) 0.002(14) -0.021(13) 0.011(14)
C03B 0.030(4) 0.076(6) 0.063(5) 0.027(5) 0.011(4) 0.016(5)
C03C 0.068(8) 0.054(7) 0.035(5) -0.003(5) -0.020(5) 0.006(6)
C03D 0.040(6) 0.043(6) 0.036(5) -0.006(4) -0.012(4) -0.005(5)
C03G 0.064(8) 0.048(7) 0.050(7) 0.013(5) -0.019(6) 0.011(6)
C03H 0.040(6) 0.075(9) 0.046(6) -0.008(6) 0.012(5) 0.002(6)
C03J 0.071(10) 0.077(10) 0.061(8) -0.004(8) -0.002(7) 0.003(8)
C03K 0.066(8) 0.064(8) 0.035(6) 0.003(6) -0.020(5) 0.012(7)
C03M 0.046(7) 0.061(8) 0.050(6) 0.011(6) -0.021(5) -0.006(6)
C03N 0.068(8) 0.073(9) 0.036(6) 0.001(6) -0.027(6) 0.015(7)
C03O 0.104(12) 0.062(9) 0.047(7) 0.000(6) -0.040(8) 0.013(8)
C03P 0.043(5) 0.074(6) 0.095(7) 0.048(6) 0.015(5) 0.011(5)
C03Q 0.039(5) 0.085(7) 0.082(6) 0.046(6) 0.016(5) 0.008(5)
C03R 0.114(17) 0.129(18) 0.081(12) 0.024(12) -0.030(12) -0.043(15)
C03T 0.14(2) 0.22(3) 0.13(2) -0.01(2) 0.000(17) 0.12(3)
C4 0.053(3) 0.053(3) 0.053(3) 0.0000(10) 0.0001(10) 0.0001(10)
C5 0.119(10) 0.111(10) 0.122(10) 0.000(7) -0.005(7) -0.002(7)
C6 0.071(14) 0.067(13) 0.066(12) 0.021(11) 0.005(11) 0.009(12)
C6A 0.071(10) 0.073(10) 0.071(10) 0.003(6) 0.002(6) 0.003(6)
C7 0.048(6) 0.094(7) 0.106(7) 0.052(6) 0.019(6) 0.013(6)
C8 0.107(4) 0.106(4) 0.107(4) 0.001(2) -0.0002(19) 0.0003(19)
C8A 0.090(5) 0.090(5) 0.090(5) 0.0011(19) 0.000(2) 0.0000(19)
C9 0.104(3) 0.104(3) 0.104(3) 0.0004(10) 0.0000(10) -0.0003(10)
C9A 0.088(5) 0.087(5) 0.088(5) 0.0002(10) 0.0001(10) 0.0001(10)
C10 0.037(11) 0.070(12) 0.076(13) 0.020(12) 0.020(11) 0.010(10)
C10A 0.071(10) 0.073(10) 0.071(10) 0.003(6) 0.002(6) 0.003(6)
C13 0.055(4) 0.056(4) 0.055(3) 0.001(2) -0.0013(19) 0.000(2)
C16 0.124(19) 0.109(15) 0.064(14) 0.027(13) 0.029(14) 0.043(15)
C19 0.104(14) 0.098(13) 0.106(13) 0.010(9) 0.006(9) 0.006(9)
C020 0.033(5) 0.030(5) 0.042(5) 0.001(4) 0.003(4) 0.003(4)
C20 0.107(12) 0.110(13) 0.109(14) 0.004(9) -0.009(9) 0.002(9)
C021 0.035(5) 0.039(6) 0.043(5) -0.009(5) 0.001(4) -0.003(4)
C21 0.141(19) 0.14(2) 0.13(2) -0.011(17) 0.004(17) 0.014(16)
C22 0.058(4) 0.058(4) 0.056(3) -0.0019(19) 0.0013(18) 0.001(2)
C022 0.031(4) 0.044(5) 0.049(5) 0.015(4) 0.006(4) 0.005(4)
C023 0.030(5) 0.045(6) 0.023(4) 0.005(4) 0.004(4) -0.011(4)
C024 0.040(5) 0.038(6) 0.027(4) 0.010(4) -0.008(4) -0.013(4)
C025 0.042(6) 0.034(5) 0.034(5) 0.006(4) 0.001(4) -0.012(4)
C026 0.030(5) 0.049(6) 0.027(4) 0.004(4) -0.001(4) -0.006(4)
C27 0.132(16) 0.131(16) 0.132(14) 0.008(10) -0.007(9) 0.000(10)
C027 0.035(5) 0.035(5) 0.037(5) 0.007(4) -0.014(4) -0.002(4)
C028 0.055(7) 0.031(6) 0.076(8) 0.009(6) 0.006(6) 0.003(5)
C029 0.058(7) 0.028(5) 0.050(6) -0.005(5) 0.003(5) -0.004(5)
C30 0.052(7) 0.053(7) 0.054(7) -0.001(6) 0.001(6) 0.012(6)
C030 0.035(5) 0.077(6) 0.061(5) 0.033(5) 0.021(4) 0.018(5)
C30A 0.071(10) 0.073(10) 0.071(10) 0.003(6) 0.002(6) 0.003(6)
C31 0.133(19) 0.15(2) 0.15(2) 0.001(18) 0.019(16) 0.020(17)
C031 0.046(6) 0.069(8) 0.020(4) -0.009(5) 0.010(4) -0.008(6)
C33 0.112(10) 0.108(10) 0.117(10) 0.000(7) -0.009(7) 0.002(7)
C033 0.046(6) 0.059(7) 0.031(5) 0.005(5) -0.015(5) 0.004(5)
C34 0.107(4) 0.108(4) 0.108(4) 0.000(2) 0.001(2) 0.0002(19)
C034 0.028(6) 0.100(11) 0.070(8) -0.011(8) 0.030(6) -0.014(6)
C34A 0.091(5) 0.092(5) 0.092(5) -0.001(2) -0.0012(19) -0.0013(19)
C035 0.044(6) 0.036(6) 0.059(7) 0.001(5) -0.004(5) -0.007(5)
C036 0.024(5) 0.072(8) 0.050(6) -0.004(6) 0.007(4) 0.001(5)
C037 0.066(8) 0.026(6) 0.070(8) -0.011(5) 0.003(6) -0.008(5)
C038 0.065(9) 0.035(7) 0.100(11) 0.000(7) 0.021(8) -0.003(6)
C039 0.063(8) 0.062(8) 0.031(5) -0.011(5) -0.015(5) -0.002(6)
C47 0.108(14) 0.108(13) 0.102(12) 0.017(9) -0.004(9) 0.006(9)
C49 0.102(18) 0.08(2) 0.11(2) 0.013(18) -0.007(16) 0.024(17)
C51 0.17(2) 0.144(19) 0.15(2) -0.002(18) 0.015(19) 0.003(17)
C52 0.127(8) 0.127(8) 0.127(8) 0.000(2) -0.001(2) 0.000(2)
C62 0.11(2) 0.10(3) 0.10(3) -0.012(19) 0.010(17) 0.003(18)
C65 0.17(3) 0.17(3) 0.16(2) 0.00(2) -0.017(18) 0.00(2)
C74 0.090(15) 0.077(16) 0.084(13) 0.003(9) 0.004(9) 0.000(10)
C76 0.101(15) 0.100(18) 0.103(17) -0.007(10) -0.005(10) 0.000(10)
C80 0.127(8) 0.127(8) 0.127(8) 0.000(2) 0.0004(19) 0.001(2)
Cs1 0.0450(4) 0.0483(4) 0.0548(4) -0.0070(3) -0.0079(3) -0.0043(3)
Cs2 0.0820(6) 0.0556(5) 0.0611(5) 0.0022(4) -0.0103(4) 0.0121(4)
Cs3 0.116(2) 0.0988(19) 0.121(2) 0.0299(16) -0.0238(17) 0.0485(17)
Cs4 0.1214(16) 0.1202(16) 0.1219(16) -0.0015(8) 0.0010(8) 0.0023(8)
Cs4A 0.1225(15) 0.1218(15) 0.1242(15) -0.0049(8) 0.0020(8) 0.0032(8)
N0AA 0.114(12) 0.121(12) 0.092(12) -0.006(9) -0.009(9) 0.010(9)
N1AA 0.052(7) 0.054(7) 0.060(7) 0.010(6) 0.004(6) 0.013(6)
N1AB 0.071(10) 0.073(10) 0.071(10) 0.003(6) 0.002(6) 0.003(6)
N2 0.108(8) 0.102(8) 0.111(8) 0.000 -0.009(6) 0.000
N02U 0.042(6) 0.074(8) 0.082(8) -0.018(7) 0.007(6) 0.008(6)
N03I 0.126(7) 0.126(7) 0.126(7) 0.0001(10) 0.0001(10) 0.0000(10)
N03J 0.053(3) 0.052(3) 0.053(3) 0.0000(10) 0.0002(9) 0.0001(10)
N4 0.110(12) 0.102(12) 0.110(11) 0.009(9) 0.001(9) 0.002(9)
N7 0.102(12) 0.092(10) 0.100(10) 0.013(8) 0.005(9) 0.020(9)
N14 0.105(3) 0.105(3) 0.105(3) 0.0001(10) -0.0004(10) 0.0003(10)
N14A 0.088(5) 0.088(5) 0.088(5) 0.0003(10) 0.0000(10) 0.0003(10)
N19 0.113(16) 0.107(18) 0.118(16) -0.003(10) 0.004(9) -0.001(10)
N34 0.091(14) 0.082(15) 0.089(13) 0.004(10) 0.005(9) -0.001(10)
O0AA 0.090(10) 0.119(11) 0.110(11) 0.000(9) -0.015(8) 0.018(8)
O1 0.031(6) 0.033(7) 0.027(6) -0.003(6) 0.001(5) 0.022(5)
O1A 0.055(14) 0.050(14) 0.055(15) -0.007(10) 0.006(9) 0.011(9)
O1AA 0.1078(6) 0.1078(6) 0.1078(6) 0.00000(7) 0.00000(7) 0.00000(7)
O1AB 0.1078(6) 0.1078(6) 0.1078(6) 0.00000(7) 0.00000(7) 0.00000(7)
O01N 0.040(5) 0.111(9) 0.067(6) -0.026(6) 0.009(4) -0.005(5)
O03F 0.102(2) 0.102(2) 0.102(2) 0.00000(10) 0.00000(10) 0.00000(10)
O03G 0.086(5) 0.086(5) 0.086(5) -0.0002(10) -0.0001(10) 0.0000(10)
O03U 0.103(10) 0.075(9) 0.064(8) 0.003(7) 0.001(7) -0.006(8)
O6 0.105(9) 0.105(9) 0.108(9) 0.004(7) -0.012(7) 0.001(7)
O16 0.185(18) 0.191(18) 0.178(16) -0.011(10) 0.003(10) 0.005(10)
O18 0.130(13) 0.121(12) 0.123(12) 0.008(9) -0.001(9) 0.013(9)
O032 0.091(4) 0.091(4) 0.091(4) -0.0008(10) 0.0005(10) -0.0001(10)
S1 0.0388(13) 0.0375(14) 0.0508(15) 0.0117(12) -0.0145(11) -0.0012(11)
S2 0.0366(13) 0.0295(13) 0.0509(14) 0.0035(11) -0.0010(11) 0.0089(10)
S3 0.0423(14) 0.0301(13) 0.0474(14) 0.0094(11) -0.0057(11) -0.0008(11)
S4 0.0260(11) 0.0642(18) 0.0355(12) -0.0019(12) -0.0009(10) -0.0108(12)
S5 0.0446(14) 0.0375(14) 0.0408(13) -0.0011(11) -0.0055(11) -0.0163(12)
S6 0.0273(11) 0.0528(16) 0.0387(13) 0.0014(11) -0.0081(10) -0.0061(11)
S7 0.0365(12) 0.0431(14) 0.0247(10) -0.0020(10) 0.0051(9) -0.0065(11)
S8 0.0352(13) 0.0468(15) 0.0369(12) -0.0091(11) 0.0078(10) 0.0011(11)
S9 0.0410(13) 0.0364(14) 0.0333(12) -0.0075(10) 0.0050(10) -0.0074(11)
S10 0.0326(12) 0.0289(12) 0.0336(11) 0.0061(9) 0.0011(9) -0.0013(9)
S11 0.0366(12) 0.0389(14) 0.0252(10) 0.0047(10) 0.0017(9) 0.0002(10)
S12 0.0268(11) 0.0400(14) 0.0294(11) 0.0068(10) 0.0055(9) 0.0022(10)
S13 0.0249(10) 0.0306(12) 0.0333(11) 0.0052(9) -0.0015(9) 0.0015(9)
S14 0.0240(10) 0.0289(12) 0.0270(10) 0.0038(9) 0.0006(8) -0.0042(9)
S15 0.0297(11) 0.0350(13) 0.0273(10) -0.0003(9) -0.0014(9) -0.0069(10)
S16 0.0429(13) 0.0313(13) 0.0300(11) 0.0066(10) -0.0062(10) -0.0031(10)
S17 0.0317(12) 0.0406(14) 0.0350(12) 0.0047(10) -0.0016(10) -0.0133(10)
S18 0.0274(11) 0.0459(14) 0.0244(10) -0.0005(10) 0.0027(8) -0.0074(10)
S19 0.0264(11) 0.0374(13) 0.0315(11) 0.0048(10) -0.0030(9) 0.0023(9)
S20 0.0226(11) 0.0539(16) 0.0386(12) -0.0040(11) 0.0011(9) -0.0026(11)
S21 0.0318(12) 0.0372(13) 0.0326(11) -0.0014(10) 0.0037(9) 0.0027(10)
S22 0.0312(11) 0.0348(13) 0.0304(11) 0.0038(10) 0.0037(9) 0.0036(10)
S23 0.0443(14) 0.0276(12) 0.0414(13) 0.0018(10) -0.0092(11) 0.0012(11)
S24 0.0334(12) 0.0378(13) 0.0271(10) -0.0010(10) -0.0041(9) -0.0073(10)

loop_
_atom_type_symbol
_atom_type_description
_atom_type_scat_dispersion_real
_atom_type_scat_dispersion_imag
_atom_type_scat_source
C C 0.0033 0.0016 'International Tables Vol C Tables 4.2.6.8 and 6.1.1.4'
H H 0.0000 0.0000 'International Tables Vol C Tables 4.2.6.8 and 6.1.1.4'
Ag Ag -0.8971 1.1015 'International Tables Vol C Tables 4.2.6.8 and 6.1.1.4'
Cs Cs -0.3680 2.1192 'International Tables Vol C Tables 4.2.6.8 and 6.1.1.4'
N N 0.0061 0.0033 'International Tables Vol C Tables 4.2.6.8 and 6.1.1.4'
O O 0.0106 0.0060 'International Tables Vol C Tables 4.2.6.8 and 6.1.1.4'
S S 0.1246 0.1234 'International Tables Vol C Tables 4.2.6.8 and 6.1.1.4'

loop_
_geom_angle_atom_site_label_1
_geom_angle_atom_site_label_2
_geom_angle_atom_site_label_3
_geom_angle
_geom_angle_site_symmetry_1
_geom_angle_site_symmetry_3
O1AAa CS4Aa Ag18 106.1(4) . 5_666
O1ABb CS4b Ag18 98.3(10) . 5_666
C33a N2a C2 57.4(12) 3 .
C33a N2a C2 120.8(8) 3 3
C2a N2a C2 168(5) . 3
C33a N2a C2 57.4(12) . 3
C33a N2a C2 120.8(8) . .
N2a C5a C2 58.3(6) . 3
C33a C5a C2 113(2) 3 3
O1AAa CS4Aa C02V 98.5(5) . .
Ag2 Ag1 Ag6 60.49(2) . .
Ag2 Ag1 Ag8 115.50(3) . .
Ag2 Ag1 Ag9 116.95(3) . .
Ag2 Ag1 Ag10 117.60(3) . .
Ag2 Ag1 Ag11 115.66(3) . .
Ag3 Ag1 Ag2 65.74(2) . .
Ag3 Ag1 Ag6 116.72(3) . .
Ag3 Ag1 Ag8 61.21(3) . .
Ag3 Ag1 Ag9 63.24(2) . .
Ag3 Ag1 Ag10 115.71(3) . .
Ag3 Ag1 Ag11 177.42(3) . .
Ag4 Ag1 Ag2 66.29(3) . .
Ag4 Ag1 Ag3 65.57(3) . .
Ag4 Ag1 Ag5 63.00(2) . .
Ag4 Ag1 Ag6 115.49(3) . .
Ag4 Ag1 Ag7 116.59(3) . .
Ag4 Ag1 Ag8 116.71(3) . .
Ag4 Ag1 Ag9 60.49(3) . .
Ag4 Ag1 Ag10 61.34(2) . .
Ag4 Ag1 Ag11 116.89(3) . .
Ag4 Ag1 Ag13 116.32(3) . .
Ag5 Ag1 Ag2 60.97(2) . .
Ag5 Ag1 Ag3 116.37(3) . .
Ag5 Ag1 Ag6 60.81(2) . .
Ag5 Ag1 Ag7 116.31(3) . .
Ag5 Ag1 Ag8 176.42(3) . .
Ag5 Ag1 Ag9 115.25(3) . .
Ag5 Ag1 Ag10 66.44(2) . .
Ag5 Ag1 Ag11 66.04(2) . .
Ag7 Ag1 Ag2 63.04(2) . .
Ag7 Ag1 Ag3 60.47(2) . .
Ag7 Ag1 Ag6 66.90(2) . .
Ag7 Ag1 Ag8 60.37(2) . .
Ag7 Ag1 Ag9 115.36(3) . .
Ag7 Ag1 Ag10 175.84(3) . .
Ag7 Ag1 Ag11 117.91(3) . .
Ag8 Ag1 Ag6 117.39(3) . .
Ag8 Ag1 Ag9 66.46(3) . .
O1ABb CS4b C02V 77.0(10) . .
O6a C2a C5 138(4) . 3
C33a N2a C5 120.2(7) . .
N2a C33a C5 59.3(7) . 3
C5a N2a C5 163(6) 3 .
C2a N2a C5 118.7(7) . .
N2a C2a C5 58.4(7) . 3
C2a N2a C5 118.7(7) 3 3
C2a C33a C5 120.0(15) 3 3
C33a N2a C5 62.3(11) 3 .
C33a N2a C5 62.3(11) . 3
C2a N2a C5 63.4(11) 3 .
C33a N2a C5 120.2(7) 3 3
C2a N2a C5 63.4(11) . 3
C33a C2a C5 118.8(13) 3 3
C10Ab N1ABb C6A 118.8(12) . .
C8Ab N14Ab C9A 127(2) . .
C4b N03Jb C13 121.2(8) . .
O1ABb CS4b C19 152.8(8) . 3_656
C13b N03Jb C22 119.1(8) . .
C4b N03Jb C22 119.8(8) . .
C10Ab N1ABb C30A 119.2(12) . .
C6Ab N1ABb C30A 119.1(12) . .
C33a N2a C33 165(6) . 3
N2a C5a C33 58.5(6) . 3
C2a O6a C33 51.7(16) . 3
O6a C2a C33 85(2) . 3
C8Ab N14Ab C34A 114(2) . .
C9Ab N14Ab C34A 119(2) . .
O1ABb CS4b C47 80.3(11) . .
O1AAa CS4Aa C47 95.9(8) . .
C74a N34a C49 120.0(9) . .
C2AAa N34a C49 119.4(9) . .
C1AAa N03Ia C52 120.2(9) . .
C76b N19b C65 119.2(9) . .
C62b N19b C65 120.2(9) . .
C2AAa N34a C74 120.6(9) . .
C62b N19b C76 120.7(9) . .
C1AAa N03Ia C80 120.3(9) . .
C52a N03Ia C80 119.5(9) . .
C9Ab O03Gb Cs1 103.7(19) . .
N14Ab C9Ab Cs1 137.2(19) . .
O03Gb C9Ab Cs1 57.7(17) . .
N19b C76b Cs1 163(2) . .
N03Ia C1AAa Cs1 137.4(15) . .
C9Ab O03Gb Cs2 152(2) . .
C33a O6a Cs2 150(2) 3 .
C2a O6a Cs2 141(3) . .
N03Jb C4b Cs2 165.1(9) . .
O1ABb CS4b Cs3 40.5(3) . .
CS4b O1ABb Cs3 134.4(14) . 5_666
O1AAa CS4Aa Cs3 27.3(3) . 5_666
CS4Aa O1AAa Cs3 84.7(2) . .
Ag9 Ag1 Ag6 175.86(3) . .
Ag10 Ag1 Ag6 117.16(3) . .
Ag10 Ag1 Ag8 116.79(3) . .
Ag10 Ag1 Ag9 60.53(2) . .
Ag11 Ag1 Ag6 63.29(2) . .
Ag11 Ag1 Ag8 116.34(3) . .
Ag11 Ag1 Ag9 116.96(3) . .
Ag11 Ag1 Ag10 65.84(2) . .
Ag12 Ag1 Ag2 116.74(3) . .
Ag12 Ag1 Ag3 116.42(3) . .
Ag12 Ag1 Ag4 176.74(3) . .
Ag12 Ag1 Ag5 116.98(3) . .
Ag12 Ag1 Ag6 66.29(3) . .
Ag12 Ag1 Ag7 66.51(3) . .
Ag12 Ag1 Ag8 63.53(3) . .
Ag12 Ag1 Ag9 117.67(3) . .
Ag12 Ag1 Ag10 115.49(3) . .
Ag12 Ag1 Ag11 61.08(2) . .
Ag12 Ag1 Ag13 60.58(2) . .
Ag13 Ag1 Ag2 175.96(3) . .
Ag13 Ag1 Ag3 117.95(3) . .
Ag13 Ag1 Ag5 116.94(3) . .
Ag13 Ag1 Ag6 115.54(3) . .
Ag13 Ag1 Ag7 116.79(3) . .
Ag13 Ag1 Ag8 66.54(3) . .
Ag13 Ag1 Ag9 66.96(3) . .
Ag13 Ag1 Ag10 62.90(2) . .
Ag13 Ag1 Ag11 60.58(2) . .
Ag1 Ag2 Ag3 57.11(2) . .
Ag1 Ag2 Ag4 56.59(2) . .
Ag1 Ag2 Ag5 59.41(2) . .
Ag1 Ag2 Ag6 59.99(2) . .
Ag1 Ag2 Ag7 58.41(2) . .
O1AAa CS4Aa Cs3 47.79(16) . .
O6a C2a N2 136(3) . .
C33a C2a N2 61.0(8) 3 .
C2a C33a N2 61.7(8) 3 .
O03Gb C9Ab N14A 125(3) . .
O1AAa CS4Aa O1 66.8(4) . .
O1ABb CS4b O1A 56.9(12) . .
N2a C33a O6 100.6(13) . 3
C2a C33a O6 43.4(11) 3 3
C5a C33a O6 145(3) 3 3
O1ABb CS4b O18 70.2(9) . .
O1AAa CS4Aa O18 87.2(7) . .
O1ABb CS4b S8 108.4(7) . 5_666
O1AAa CS4Aa S19 62.0(5) . .
O1AAa CS4Aa S21 67.8(4) . 5_666
Ag1 Ag2 Ag15 146.39(3) . .
Ag1 Ag2 Ag29 106.49(3) . .
Ag3 Ag2 Ag4 59.50(2) . .
Ag3 Ag2 Ag15 156.40(3) . .
Ag3 Ag2 Ag29 61.08(3) . .
Ag4 Ag2 Ag15 124.92(3) . .
Ag4 Ag2 Ag29 60.07(2) . .
Ag5 Ag2 Ag3 107.89(3) . .
Ag5 Ag2 Ag4 59.17(2) . .
Ag5 Ag2 Ag7 110.95(3) . .
Ag5 Ag2 Ag15 91.42(3) . .
Ag5 Ag2 Ag29 112.00(3) . .
Ag6 Ag2 Ag3 109.02(3) . .
Ag6 Ag2 Ag4 107.14(3) . .
Ag6 Ag2 Ag5 60.12(2) . .
Ag6 Ag2 Ag7 64.99(3) . .
Ag6 Ag2 Ag15 92.17(3) . .
Ag6 Ag2 Ag29 166.23(3) . .
Ag7 Ag2 Ag3 56.34(2) . .
Ag7 Ag2 Ag4 105.09(3) . .
Ag7 Ag2 Ag15 129.58(3) . .
Ag7 Ag2 Ag29 111.50(3) . .
Ag29 Ag2 Ag15 99.56(3) . .
S19 Ag2 Ag1 158.51(6) . .
S19 Ag2 Ag3 102.49(6) . .
S19 Ag2 Ag4 109.08(6) . .
S19 Ag2 Ag5 130.46(7) . .
S19 Ag2 Ag6 140.55(6) . .
S19 Ag2 Ag7 118.41(6) . .
S19 Ag2 Ag15 53.95(6) . .
S19 Ag2 Ag29 53.21(6) . .
Ag1 Ag3 Ag2 57.14(2) . .
Ag1 Ag3 Ag4 56.96(2) . .
Ag1 Ag3 Ag7 59.71(2) . .
Ag1 Ag3 Ag8 59.59(2) . .
Ag1 Ag3 Ag9 58.59(2) . .
Ag1 Ag3 Ag24 147.40(4) . .
Ag1 Ag3 Ag29 105.93(3) . .
Ag2 Ag3 Ag24 125.40(3) . .
Ag2 Ag3 Ag29 60.36(2) . .
Ag4 Ag3 Ag2 60.48(2) . .
Ag4 Ag3 Ag24 155.63(4) . .
Ag4 Ag3 Ag29 60.14(2) . .
Ag7 Ag3 Ag2 59.79(2) . .
Ag7 Ag3 Ag4 108.67(3) . .
Ag7 Ag3 Ag8 59.58(3) . .
Ag7 Ag3 Ag9 110.72(3) . .
Ag7 Ag3 Ag24 92.28(3) . .
Ag7 Ag3 Ag29 113.92(3) . .
Ag8 Ag3 Ag2 107.17(3) . .
Ag8 Ag3 Ag4 108.16(3) . .
Ag8 Ag3 Ag9 64.18(3) . .
Ag8 Ag3 Ag24 92.96(3) . .
Ag8 Ag3 Ag29 165.49(3) . .
Ag9 Ag3 Ag2 106.22(3) . .
Ag9 Ag3 Ag4 56.38(2) . .
Ag9 Ag3 Ag24 128.07(3) . .
Ag9 Ag3 Ag29 110.34(3) . .
Ag24 Ag3 Ag29 100.47(3) . .
S20 Ag3 Ag1 157.58(7) . .
S20 Ag3 Ag2 107.70(7) . .
S20 Ag3 Ag4 101.97(7) . .
S20 Ag3 Ag7 130.39(7) . .
S20 Ag3 Ag8 141.94(7) . .
S20 Ag3 Ag9 118.70(7) . .
S20 Ag3 Ag24 53.92(7) . .
S20 Ag3 Ag29 52.53(7) . .
Ag1 Ag4 Ag2 57.12(2) . .
Ag1 Ag4 Ag3 57.47(2) . .
Ag1 Ag4 Ag5 58.68(2) . .
Ag1 Ag4 Ag9 60.25(2) . .
Ag1 Ag4 Ag10 59.69(2) . .
Ag1 Ag4 Ag18 145.07(3) . .
Ag1 Ag4 Ag29 107.40(3) . .
Ag2 Ag4 Ag18 157.67(3) . .
Ag2 Ag4 Ag29 60.65(2) . .
Ag3 Ag4 Ag2 60.02(2) . .
Ag3 Ag4 Ag18 123.60(3) . .
Ag3 Ag4 Ag29 61.45(3) . .
Ag5 Ag4 Ag2 56.74(2) . .
Ag5 Ag4 Ag3 106.34(3) . .
Ag5 Ag4 Ag18 129.47(3) . .
Ag5 Ag4 Ag29 110.40(3) . .
Ag9 Ag4 Ag2 109.05(3) . .
Ag9 Ag4 Ag3 60.35(2) . .
Ag9 Ag4 Ag5 111.34(3) . .
Ag9 Ag4 Ag10 59.91(2) . .
Ag9 Ag4 Ag18 89.05(3) . .
Ag9 Ag4 Ag29 114.99(3) . .
Ag10 Ag4 Ag2 108.55(3) . .
Ag10 Ag4 Ag3 107.73(3) . .
Ag10 Ag4 Ag5 64.28(2) . .
Ag10 Ag4 Ag18 91.64(3) . .
Ag10 Ag4 Ag29 167.09(3) . .
Ag18 Ag4 Ag29 100.32(3) . .
S21 Ag4 Ag1 159.14(6) . .
S21 Ag4 Ag2 102.70(6) . .
S21 Ag4 Ag3 109.82(6) . .
S21 Ag4 Ag5 117.05(6) . .
S21 Ag4 Ag9 131.12(6) . .
S21 Ag4 Ag10 139.61(7) . .
S21 Ag4 Ag18 54.98(6) . .
S21 Ag4 Ag29 53.16(6) . .
Ag1 Ag5 Ag2 59.62(2) . .
Ag1 Ag5 Ag4 58.32(2) . .
Ag1 Ag5 Ag6 59.94(2) . .
Ag1 Ag5 Ag10 56.94(2) . .
Ag1 Ag5 Ag11 57.12(2) . .
Ag1 Ag5 Ag16 145.98(3) . .
Ag1 Ag5 Ag27 105.79(3) . .
Ag2 Ag5 Ag4 64.10(2) . .
Ag2 Ag5 Ag6 59.76(2) . .
Ag2 Ag5 Ag10 108.48(3) . .
Ag2 Ag5 Ag11 107.26(3) . .
Ag2 Ag5 Ag16 93.85(3) . .
Ag2 Ag5 Ag27 165.36(3) . .
Ag4 Ag5 Ag10 56.85(2) . .
Ag4 Ag5 Ag11 105.88(3) . .
Ag4 Ag5 Ag16 132.16(3) . .
Ag4 Ag5 Ag27 110.54(3) . .
Ag6 Ag5 Ag4 110.74(3) . .
Ag6 Ag5 Ag10 108.49(3) . .
Ag6 Ag5 Ag11 59.94(2) . .
Ag6 Ag5 Ag16 89.12(3) . .
Ag6 Ag5 Ag27 113.49(3) . .
Ag10 Ag5 Ag16 156.38(3) . .
Ag10 Ag5 Ag27 59.81(2) . .
Ag11 Ag5 Ag10 59.75(2) . .
Ag11 Ag5 Ag16 121.49(3) . .
Ag11 Ag5 Ag27 60.00(2) . .
Ag27 Ag5 Ag16 99.16(3) . .
S14 Ag5 Ag1 157.56(6) . .
S14 Ag5 Ag2 141.66(6) . .
S14 Ag5 Ag4 118.19(6) . .
S14 Ag5 Ag6 130.87(6) . .
S14 Ag5 Ag10 101.65(5) . .
S14 Ag5 Ag11 108.19(6) . .
S14 Ag5 Ag16 54.81(5) . .
S14 Ag5 Ag27 52.93(5) . .
Ag1 Ag6 Ag2 59.51(2) . .
Ag1 Ag6 Ag5 59.25(2) . .
Ag1 Ag6 Ag7 56.27(2) . .
Ag1 Ag6 Ag11 58.17(2) . .
Ag1 Ag6 Ag12 56.33(2) . .
Ag1 Ag6 Ag14 149.19(3) . .
Ag1 Ag6 Ag26 103.32(3) . .
Ag2 Ag6 Ag5 60.12(2) . .
Ag2 Ag6 Ag7 59.03(2) . .
Ag2 Ag6 Ag11 110.40(3) . .
Ag2 Ag6 Ag12 107.58(3) . .
Ag2 Ag6 Ag14 93.05(3) . .
Ag2 Ag6 Ag26 111.38(3) . .
Ag5 Ag6 Ag7 106.32(3) . .
Ag5 Ag6 Ag11 63.60(2) . .
Ag5 Ag6 Ag12 107.34(3) . .
Ag5 Ag6 Ag14 96.21(3) . .
Ag5 Ag6 Ag26 162.50(3) . .
Ag7 Ag6 Ag14 123.91(3) . .
Ag11 Ag6 Ag7 105.15(3) . .
Ag11 Ag6 Ag12 56.34(2) . .
Ag11 Ag6 Ag14 130.78(3) . .
Ag11 Ag6 Ag26 110.03(3) . .
Ag12 Ag6 Ag7 59.62(2) . .
Ag12 Ag6 Ag14 154.21(3) . .
Ag26 Ag6 Ag7 58.29(2) . .
Ag26 Ag6 Ag12 58.87(2) . .
Ag26 Ag6 Ag14 99.63(3) . .
S22 Ag6 Ag1 155.30(7) . .
S22 Ag6 Ag2 129.94(6) . .
S22 Ag6 Ag5 144.74(7) . .
S22 Ag6 Ag7 106.09(6) . .
S22 Ag6 Ag11 119.64(6) . .
S22 Ag6 Ag12 100.75(6) . .
S22 Ag6 Ag14 53.51(6) . .
S22 Ag6 Ag26 52.74(6) . .
Ag1 Ag7 Ag2 58.55(2) . .
Ag1 Ag7 Ag3 59.82(2) . .
Ag1 Ag7 Ag6 56.83(2) . .
Ag1 Ag7 Ag8 60.07(2) . .
Ag1 Ag7 Ag12 56.50(2) . .
Ag1 Ag7 Ag23 146.67(3) . .
Ag1 Ag7 Ag26 105.19(3) . .
Ag2 Ag7 Ag6 55.98(2) . .
Ag2 Ag7 Ag12 105.12(3) . .
Ag2 Ag7 Ag23 129.79(3) . .
Ag2 Ag7 Ag26 110.24(3) . .
Ag3 Ag7 Ag2 63.87(3) . .
Ag3 Ag7 Ag6 107.83(3) . .
Ag3 Ag7 Ag8 60.88(3) . .
Ag3 Ag7 Ag12 107.57(3) . .
Ag3 Ag7 Ag23 93.16(3) . .
Ag3 Ag7 Ag26 165.00(3) . .
Ag6 Ag7 Ag23 156.39(3) . .
Ag8 Ag7 Ag2 111.37(3) . .
Ag8 Ag7 Ag6 108.68(3) . .
Ag8 Ag7 Ag12 59.95(2) . .
Ag8 Ag7 Ag23 90.72(3) . .
Ag8 Ag7 Ag26 112.56(3) . .
Ag12 Ag7 Ag6 59.64(2) . .
Ag12 Ag7 Ag23 124.73(3) . .
Ag26 Ag7 Ag6 60.05(2) . .
Ag26 Ag7 Ag12 59.46(2) . .
Ag26 Ag7 Ag23 100.60(3) . .
S24 Ag7 Ag1 157.85(7) . .
S24 Ag7 Ag2 117.91(6) . .
S24 Ag7 Ag3 141.07(7) . .
S24 Ag7 Ag6 102.12(6) . .
S24 Ag7 Ag8 130.51(7) . .
S24 Ag7 Ag12 108.83(7) . .
S24 Ag7 Ag23 54.31(6) . .
S24 Ag7 Ag26 53.84(6) . .
Ag1 Ag8 Ag3 59.21(2) . .
Ag1 Ag8 Ag7 59.56(2) . .
Ag1 Ag8 Ag9 56.79(2) . .
Ag1 Ag8 Ag12 57.73(2) . .
Ag1 Ag8 Ag13 56.45(2) . .
Ag1 Ag8 Ag25 147.90(3) . .
Ag1 Ag8 Ag28 104.33(3) . .
Ag3 Ag8 Ag9 59.26(3) . .
Ag3 Ag8 Ag12 109.72(3) . .
Ag3 Ag8 Ag13 107.77(3) . .
Ag3 Ag8 Ag25 91.95(3) . .
Ag3 Ag8 Ag28 113.48(3) . .
Ag7 Ag8 Ag3 59.54(3) . .
Ag7 Ag8 Ag9 106.80(3) . .
Ag7 Ag8 Ag12 64.06(2) . .
Ag7 Ag8 Ag13 107.67(3) . .
Ag7 Ag8 Ag25 94.94(3) . .
Ag7 Ag8 Ag28 163.89(3) . .
Ag9 Ag8 Ag25 122.86(3) . .
Ag12 Ag8 Ag9 105.15(3) . .
Ag12 Ag8 Ag13 55.65(2) . .
Ag12 Ag8 Ag25 131.70(3) . .
Ag12 Ag8 Ag28 109.06(3) . .
Ag13 Ag8 Ag9 60.31(2) . .
Ag13 Ag8 Ag25 155.34(3) . .
Ag28 Ag8 Ag9 59.66(2) . .
Ag28 Ag8 Ag13 59.01(2) . .
Ag28 Ag8 Ag25 99.95(3) . .
S17 Ag8 Ag1 156.79(6) . .
S17 Ag8 Ag3 131.12(7) . .
S17 Ag8 Ag7 142.68(7) . .
S17 Ag8 Ag9 107.55(7) . .
S17 Ag8 Ag12 119.08(7) . .
S17 Ag8 Ag13 101.69(6) . .
S17 Ag8 Ag25 53.65(6) . .
S17 Ag8 Ag28 53.33(6) . .
Ag1 Ag9 Ag3 58.17(2) . .
Ag1 Ag9 Ag4 59.26(2) . .
Ag1 Ag9 Ag8 56.75(2) . .
Ag1 Ag9 Ag10 59.60(2) . .
Ag1 Ag9 Ag13 56.21(2) . .
Ag1 Ag9 Ag19 147.84(3) . .
Ag1 Ag9 Ag28 104.26(3) . .
Ag3 Ag9 Ag8 56.56(2) . .
Ag3 Ag9 Ag13 105.13(3) . .
Ag3 Ag9 Ag19 133.07(3) . .
Ag3 Ag9 Ag28 111.00(3) . .
Ag4 Ag9 Ag3 63.27(3) . .
Ag4 Ag9 Ag8 107.56(3) . .
Ag4 Ag9 Ag10 60.60(2) . .
Ag4 Ag9 Ag13 106.44(3) . .
Ag4 Ag9 Ag19 96.54(3) . .
Ag4 Ag9 Ag28 163.43(3) . .
Ag8 Ag9 Ag13 59.72(2) . .
Ag8 Ag9 Ag19 154.52(3) . .
Ag10 Ag9 Ag3 110.55(3) . .
Ag10 Ag9 Ag8 107.90(3) . .
Ag10 Ag9 Ag13 58.88(2) . .
Ag10 Ag9 Ag19 90.89(3) . .
Ag10 Ag9 Ag28 111.17(3) . .
Ag13 Ag9 Ag19 121.53(3) . .
Ag28 Ag9 Ag8 59.62(2) . .
Ag28 Ag9 Ag13 58.80(2) . .
Ag28 Ag9 Ag19 98.00(3) . .
S18 Ag9 Ag1 156.70(7) . .
S18 Ag9 Ag3 121.03(6) . .
S18 Ag9 Ag4 143.64(7) . .
S18 Ag9 Ag8 102.05(6) . .
S18 Ag9 Ag10 128.38(6) . .
S18 Ag9 Ag13 106.50(7) . .
S18 Ag9 Ag19 52.49(6) . .
S18 Ag9 Ag28 52.92(7) . .
Ag1 Ag10 Ag4 58.97(2) . .
Ag1 Ag10 Ag5 56.63(2) . .
Ag1 Ag10 Ag9 59.87(2) . .
Ag1 Ag10 Ag11 57.06(2) . .
Ag1 Ag10 Ag13 58.35(2) . .
Ag1 Ag10 Ag17 148.03(3) . .
Ag1 Ag10 Ag27 106.03(3) . .
Ag4 Ag10 Ag5 58.88(2) . .
Ag4 Ag10 Ag11 107.60(3) . .
Ag4 Ag10 Ag13 110.34(3) . .
Ag4 Ag10 Ag17 93.11(3) . .
Ag4 Ag10 Ag27 112.88(3) . .
Ag5 Ag10 Ag17 124.68(3) . .
Ag5 Ag10 Ag27 60.41(2) . .
Ag9 Ag10 Ag4 59.49(2) . .
Ag9 Ag10 Ag5 106.73(3) . .
Ag9 Ag10 Ag11 108.98(3) . .
Ag9 Ag10 Ag13 65.02(3) . .
Ag9 Ag10 Ag17 93.72(3) . .
Ag9 Ag10 Ag27 165.75(3) . .
Ag11 Ag10 Ag5 59.84(2) . .
Ag11 Ag10 Ag17 154.80(3) . .
Ag11 Ag10 Ag27 60.23(2) . .
Ag13 Ag10 Ag5 105.35(3) . .
Ag13 Ag10 Ag11 56.41(2) . .
Ag13 Ag10 Ag17 129.73(3) . .
Ag13 Ag10 Ag27 110.62(3) . .
Ag27 Ag10 Ag17 98.89(3) . .
S15 Ag10 Ag1 158.33(6) . .
S15 Ag10 Ag4 130.79(7) . .
S15 Ag10 Ag5 108.86(6) . .
S15 Ag10 Ag9 140.96(6) . .
S15 Ag10 Ag11 102.43(6) . .
S15 Ag10 Ag13 118.71(7) . .
S15 Ag10 Ag17 52.42(6) . .
S15 Ag10 Ag27 53.29(6) . .
Ag1 Ag11 Ag5 56.84(2) . .
Ag1 Ag11 Ag6 58.53(2) . .
Ag1 Ag11 Ag10 57.10(2) . .
Ag1 Ag11 Ag12 59.06(2) . .
Ag1 Ag11 Ag13 59.52(2) . .
Ag1 Ag11 Ag21 146.51(3) . .
Ag1 Ag11 Ag27 106.05(3) . .
Ag5 Ag11 Ag21 156.44(3) . .
Ag5 Ag11 Ag27 60.59(2) . .
Ag6 Ag11 Ag5 56.47(2) . .
Ag6 Ag11 Ag10 106.21(3) . .
Ag6 Ag11 Ag21 130.19(3) . .
Ag6 Ag11 Ag27 110.95(3) . .
Ag10 Ag11 Ag5 60.40(2) . .
Ag10 Ag11 Ag21 123.17(3) . .
Ag10 Ag11 Ag27 60.22(2) . .
Ag12 Ag11 Ag5 107.61(3) . .
Ag12 Ag11 Ag6 63.81(2) . .
Ag12 Ag11 Ag10 106.70(3) . .
Ag12 Ag11 Ag21 93.84(3) . .
Ag12 Ag11 Ag27 165.06(3) . .
Ag13 Ag11 Ag5 108.30(3) . .
Ag13 Ag11 Ag6 110.54(3) . .
Ag13 Ag11 Ag10 59.52(2) . .
Ag13 Ag11 Ag12 59.55(2) . .
Ag13 Ag11 Ag21 90.74(3) . .
Ag13 Ag11 Ag27 113.36(3) . .
Ag27 Ag11 Ag21 99.56(3) . .
S13 Ag11 Ag1 158.49(6) . .
S13 Ag11 Ag5 103.52(6) . .
S13 Ag11 Ag6 120.63(6) . .
S13 Ag11 Ag10 107.28(6) . .
S13 Ag11 Ag12 142.06(6) . .
S13 Ag11 Ag13 128.60(6) . .
S13 Ag11 Ag21 52.97(6) . .
S13 Ag11 Ag27 52.88(6) . .
Ag1 Ag12 Ag6 57.39(2) . .
Ag1 Ag12 Ag7 56.99(2) . .
Ag1 Ag12 Ag8 58.73(2) . .
Ag1 Ag12 Ag11 59.86(2) . .
Ag1 Ag12 Ag13 59.92(2) . .
Ag1 Ag12 Ag22 147.26(3) . .
Ag1 Ag12 Ag26 105.32(3) . .
Ag6 Ag12 Ag22 123.89(3) . .
Ag7 Ag12 Ag6 60.74(2) . .
Ag7 Ag12 Ag22 155.67(3) . .
Ag8 Ag12 Ag6 106.37(3) . .
Ag8 Ag12 Ag7 55.99(2) . .
Ag8 Ag12 Ag22 129.47(3) . .
Ag8 Ag12 Ag26 108.79(3) . .
Ag11 Ag12 Ag6 59.85(2) . .
Ag11 Ag12 Ag7 108.87(3) . .
Ag11 Ag12 Ag8 111.18(3) . .
Ag11 Ag12 Ag22 91.42(3) . .
Ag11 Ag12 Ag26 114.49(3) . .
Ag13 Ag12 Ag6 107.72(3) . .
Ag13 Ag12 Ag7 108.31(3) . .
Ag13 Ag12 Ag8 64.52(3) . .
Ag13 Ag12 Ag11 59.96(2) . .
Ag13 Ag12 Ag22 93.26(3) . .
Ag13 Ag12 Ag26 165.24(4) . .
Ag26 Ag12 Ag6 60.32(2) . .
Ag26 Ag12 Ag7 59.12(2) . .
Ag26 Ag12 Ag22 100.72(3) . .
S23 Ag12 Ag1 157.54(7) . .
S23 Ag12 Ag6 108.75(7) . .
S23 Ag12 Ag7 101.38(6) . .
S23 Ag12 Ag8 116.66(7) . .
S23 Ag12 Ag11 131.93(7) . .
S23 Ag12 Ag13 140.93(7) . .
S23 Ag12 Ag22 54.32(6) . .
S23 Ag12 Ag26 53.57(6) . .
Ag1 Ag13 Ag8 57.01(2) . .
Ag1 Ag13 Ag9 56.82(2) . .
Ag1 Ag13 Ag10 58.75(2) . .
Ag1 Ag13 Ag11 59.90(2) . .
Ag1 Ag13 Ag12 59.50(2) . .
Ag1 Ag13 Ag20 147.97(3) . .
Ag1 Ag13 Ag28 105.64(3) . .
Ag8 Ag13 Ag9 59.97(2) . .
O03Fa C9A Cs1 57.6(15) . .
O03Fa C9A N14 123(2) . .
CS4Aa C47 Cs3 63.4(8) . .
Ag8 Ag13 Ag20 124.43(3) . .
Ag9 Ag13 Ag20 155.10(3) . .
Ag10 Ag13 Ag8 105.82(3) . .
Ag10 Ag13 Ag9 56.09(2) . .
Ag10 Ag13 Ag20 129.57(3) . .
Ag10 Ag13 Ag28 109.66(3) . .
Ag11 Ag13 Ag8 107.91(3) . .
Ag11 Ag13 Ag9 107.98(3) . .
Ag11 Ag13 Ag10 64.08(2) . .
Ag11 Ag13 Ag20 94.12(3) . .
Ag11 Ag13 Ag28 165.54(3) . .
Ag12 Ag13 Ag8 59.83(2) . .
Ag12 Ag13 Ag9 108.24(3) . .
Ag12 Ag13 Ag10 110.99(3) . .
Ag12 Ag13 Ag11 60.49(2) . .
CS4b C47 Cs3 74.1(9) . .
O03Fa Cs1 C1AA 91.4(6) . .
O03Fa Cs1 C01T 159.8(5) . .
O03Gb Cs1 C01T 156.3(5) . .
Ag12 Ag13 Ag20 92.39(3) . .
Ag12 Ag13 Ag28 113.72(3) . .
Ag28 Ag13 Ag8 60.06(2) . .
Ag28 Ag13 Ag9 59.88(3) . .
Ag28 Ag13 Ag20 99.49(3) . .
S16 Ag13 Ag1 158.58(7) . .
S16 Ag13 Ag8 108.19(7) . .
S16 Ag13 Ag9 103.14(7) . .
S16 Ag13 Ag10 118.93(7) . .
S16 Ag13 Ag11 140.70(7) . .
S16 Ag13 Ag12 129.85(7) . .
S16 Ag13 Ag20 52.04(7) . .
S16 Ag13 Ag28 53.65(7) . .
Ag6 Ag14 Ag16 84.16(3) . .
Ag15 Ag14 Ag6 86.94(3) . .
Ag15 Ag14 Ag16 60.12(2) . .
S11 Ag14 Ag6 113.75(6) . .
S11 Ag14 Ag15 50.65(6) . .
S11 Ag14 Ag16 105.55(7) . .
S11 Ag14 S22 112.38(9) . .
S12 Ag14 Ag6 106.62(6) . .
S12 Ag14 Ag15 106.28(7) . .
S12 Ag14 Ag16 50.56(6) . .
S12 Ag14 S11 130.26(9) . .
S12 Ag14 S22 115.29(8) . .
S22 Ag14 Ag6 51.16(5) . .
S22 Ag14 Ag15 126.87(6) . .
S22 Ag14 Ag16 129.77(6) . .
Ag2 Ag15 Ag16 88.34(3) . .
Ag14 Ag15 Ag2 87.42(3) . .
Ag14 Ag15 Ag16 60.18(2) . .
S10 Ag15 Ag2 112.78(6) . .
S10 Ag15 Ag14 105.37(6) . .
S10 Ag15 Ag16 50.49(6) . .
S10 Ag15 S19 112.73(8) . .
S11 Ag15 Ag2 111.06(7) . .
S11 Ag15 Ag14 51.13(6) . .
S11 Ag15 Ag16 106.03(7) . .
S11 Ag15 S10 128.32(9) . .
S11 Ag15 S19 115.92(9) . .
S19 Ag15 Ag2 50.20(5) . .
S19 Ag15 Ag14 130.98(6) . .
S19 Ag15 Ag16 128.54(6) . .
Ag5 Ag16 Ag14 90.09(3) . .
Ag15 Ag16 Ag5 85.97(3) . .
Ag15 Ag16 Ag14 59.70(2) . .
S10 Ag16 Ag5 107.97(6) . .
S10 Ag16 Ag14 105.06(6) . .
S10 Ag16 Ag15 50.64(6) . .
S10 Ag16 S12 129.86(8) . .
S10 Ag16 S14 112.69(8) . .
S12 Ag16 Ag5 114.00(6) . .
S12 Ag16 Ag14 50.55(6) . .
S12 Ag16 Ag15 105.88(6) . .
C1AAa Cs1 C01T 108.8(4) . .
O03Fa Cs1 C02F 159.7(4) . .
O03Gb Cs1 C02F 159.5(4) . .
O03Fa Cs1 C02O 175.0(6) . .
C1AAa Cs1 C02O 87.7(4) . .
O03Gb Cs1 C02O 177.8(4) . .
C1AAa Cs1 C02Z 77.7(5) . .
O03Gb Cs1 C02Z 141.9(5) . .
O03Fa Cs1 C02Z 144.9(5) . .
O03Fa Cs1 C9 18.7(5) . .
C1AAa Cs1 C9 99.2(6) . .
O03Gb Cs1 C9A 18.6(5) . .
O03Fa Cs1 O032 72.4(5) . .
O03Gb Cs2 C02A 82.6(6) . 8_655
S12 Ag16 S14 114.99(8) . .
S14 Ag16 Ag5 49.74(5) . .
S14 Ag16 Ag14 131.05(6) . .
S14 Ag16 Ag15 128.42(6) . .
Ag18 Ag17 Ag10 84.35(3) . .
Ag19 Ag17 Ag10 86.76(3) . .
Ag19 Ag17 Ag18 60.80(3) . .
S7 Ag17 Ag10 109.05(7) . .
S7 Ag17 Ag18 108.63(7) . .
S7 Ag17 Ag19 51.15(6) . .
S7 Ag17 S9 130.89(9) . .
S7 Ag17 S15 114.32(9) . .
S9 Ag17 Ag10 111.42(6) . .
S9 Ag17 Ag18 50.74(6) . .
S9 Ag17 Ag19 104.91(7) . .
S9 Ag17 S15 112.87(8) . .
S15 Ag17 Ag10 49.29(5) . .
S15 Ag17 Ag18 124.18(6) . .
S15 Ag17 Ag19 129.57(6) . .
Ag4 Ag18 Ag17 90.56(3) . .
Ag4 Ag18 Ag19 93.37(3) . .
Ag4 Ag18 Cs4 134.2(2) . 5_666
Ag4 Ag18 Cs4A 120.19(8) . 5_666
Ag17 Ag18 Ag19 59.29(3) . .
Ag17 Ag18 Cs4 131.9(2) . 5_666
Ag17 Ag18 Cs4A 142.49(9) . 5_666
Ag19 Ag18 Cs4 120.7(2) . 5_666
Ag19 Ag18 Cs4A 131.48(9) . 5_666
S8 Ag18 Ag4 114.71(7) . .
S8 Ag18 Ag17 104.76(7) . .
S8 Ag18 Ag19 50.24(7) . .
S8 Ag18 Cs4 75.2(2) . 5_666
S8 Ag18 Cs4A 82.64(11) . 5_666
S8 Ag18 S21 114.60(9) . .
S9 Ag18 Ag4 112.94(7) . .
S9 Ag18 Ag17 51.06(7) . .
S9 Ag18 Ag19 103.82(7) . .
S9 Ag18 Cs4 89.2(2) . 5_666
S9 Ag18 Cs4A 94.49(11) . 5_666
S9 Ag18 S8 126.01(9) . .
S9 Ag18 S21 114.47(9) . .
S21 Ag18 Ag4 50.95(6) . .
S21 Ag18 Ag17 133.22(6) . .
S21 Ag18 Ag19 135.00(7) . .
S21 Ag18 Cs4 83.7(2) . 5_666
S21 Ag18 Cs4A 69.51(10) . 5_666
Ag17 Ag19 Ag9 88.10(3) . .
Ag17 Ag19 Ag18 59.91(3) . .
Ag18 Ag19 Ag9 80.61(3) . .
S7 Ag19 Ag9 113.54(6) . .
S7 Ag19 Ag17 50.86(6) . .
S7 Ag19 Ag18 107.51(7) . .
S7 Ag19 S18 113.18(9) . .
S8 Ag19 Ag9 102.73(6) . .
S8 Ag19 Ag17 105.73(7) . .
S8 Ag19 Ag18 50.67(7) . .
S8 Ag19 S7 133.96(10) . .
S8 Ag19 S18 111.92(9) . .
S18 Ag19 Ag9 48.73(5) . .
S18 Ag19 Ag17 127.04(6) . .
S18 Ag19 Ag18 123.98(6) . .
Ag13 Ag20 Cs2 99.73(3) . 8_665
Ag21 Ag20 Ag13 84.55(3) . .
Ag21 Ag20 Ag22 60.39(3) . .
Ag21 Ag20 Cs2 173.57(3) . 8_665
Ag22 Ag20 Ag13 85.01(3) . .
Ag22 Ag20 Cs2 114.94(3) . 8_665
S1 Ag20 Ag13 108.54(7) . .
S1 Ag20 Ag21 51.24(7) . .
S1 Ag20 Ag22 107.32(8) . .
S1 Ag20 Cs2 130.58(7) . 8_665
S1 Ag20 S3 131.49(10) . .
S1 Ag20 S16 115.80(10) . .
S3 Ag20 Ag13 110.76(7) . .
S3 Ag20 Ag21 105.96(7) . .
S3 Ag20 Ag22 50.56(6) . .
S3 Ag20 Cs2 68.09(7) . 8_665
S3 Ag20 S16 111.27(9) . .
S16 Ag20 Ag13 48.74(5) . .
S16 Ag20 Ag21 127.75(6) . .
S16 Ag20 Ag22 123.75(6) . .
S16 Ag20 Cs2 58.17(6) . 8_665
Ag20 Ag21 Ag11 90.37(3) . .
Ag20 Ag21 Ag22 60.26(3) . .
Ag22 Ag21 Ag11 85.03(3) . .
S1 Ag21 Ag11 114.86(7) . .
S1 Ag21 Ag20 51.03(7) . .
S1 Ag21 Ag22 107.00(7) . .
S1 Ag21 S13 111.44(9) . .
S2 Ag21 Ag11 107.79(7) . .
S2 Ag21 Ag20 105.56(7) . .
S2 Ag21 Ag22 51.11(7) . .
S2 Ag21 S1 129.81(10) . .
S2 Ag21 S13 115.90(9) . .
S13 Ag21 Ag11 50.11(5) . .
S13 Ag21 Ag20 128.83(6) . .
S13 Ag21 Ag22 129.85(6) . .
Ag12 Ag22 Ag20 89.12(3) . .
O03Fa Cs2 C02A 86.9(6) . 8_655
Ag12 Ag22 Ag21 89.39(3) . .
Ag20 Ag22 Ag21 59.35(3) . .
S2 Ag22 Ag12 113.30(7) . .
S2 Ag22 Ag20 103.91(7) . .
S2 Ag22 Ag21 50.18(7) . .
S2 Ag22 S23 113.85(9) . .
S3 Ag22 Ag12 111.54(7) . .
S3 Ag22 Ag20 51.18(7) . .
S3 Ag22 Ag21 105.56(7) . .
S3 Ag22 S2 127.49(9) . .
S3 Ag22 S23 115.11(9) . .
S23 Ag22 Ag12 50.95(6) . .
S23 Ag22 Ag20 132.85(7) . .
S23 Ag22 Ag21 130.68(7) . .
Ag7 Ag23 Ag25 89.89(3) . .
Ag24 Ag23 Ag7 86.42(3) . .
Ag24 Ag23 Ag25 60.06(3) . .
S5 Ag23 Ag7 113.82(7) . .
S5 Ag23 Ag24 105.60(7) . .
S5 Ag23 Ag25 50.15(7) . .
O6a Cs2 C02A 98.9(5) . 8_655
O03Gb Cs2 C4 84.3(6) . .
O03Gb Cs2 C20 86.9(7) . .
O03Fa Cs2 C20 89.1(7) . .
S5 Ag23 S24 112.78(10) . .
O6a Cs2 C20 62.9(8) . .
O6a Cs2 C025 77.3(5) . 8_655
O03Fa Cs2 C025 107.7(6) . 8_655
S6 Ag23 Ag7 110.39(7) . .
S6 Ag23 Ag24 51.70(7) . .
S6 Ag23 Ag25 105.68(7) . .
S6 Ag23 S5 128.15(10) . .
S6 Ag23 S24 115.76(9) . .
S24 Ag23 Ag7 50.60(5) . .
S24 Ag23 Ag24 130.74(6) . .
S24 Ag23 Ag25 129.83(6) . .
Ag3 Ag24 Ag23 87.99(3) . .
O03Gb Cs2 C025 103.0(6) . 8_655
O6a Cs2 C029 105.2(6) . 8_655
O03Gb Cs2 C029 66.0(6) . 8_655
O03Fa Cs2 C029 70.9(6) . 8_655
O6a Cs2 O03F 151.9(7) . .
O6a Cs2 O032 132.9(6) . .
O03Gb Cs2 S16 142.7(4) . 8_655
O03Fa Cs2 S16 143.7(4) . 8_655
O6a Cs2 S16 62.2(6) . 8_655
O1AAa Cs3 C01P 77.7(4) . .
O1ABb Cs3 C01P 83.8(9) . .
O1AAa Cs3 C01P 96.4(4) 5_666 .
O1ABb Cs3 C01Q 84.2(6) . .
O1AAa Cs3 C01Q 76.5(4) 5_666 .
O1AAa Cs3 C01Q 71.9(4) . .
O1AAa Cs3 C02L 111.9(4) . 5_666
O1ABb Cs3 C02L 104.0(8) . 5_666
O1AAa Cs3 C02L 93.4(4) 5_666 5_666
O1AAa Cs3 C020 126.8(5) . 5_666
O1AAa Cs3 C020 92.9(4) 5_666 5_666
O1ABb Cs3 C020 123.5(9) . 5_666
O1AAa Cs3 C021 75.2(3) 5_666 .
O1AAa Cs3 C021 88.5(3) . .
O1ABb Cs3 C021 103.7(5) . .
O1AAa Cs3 C035 114.0(4) 5_666 .
O1AAa Cs3 C035 114.6(4) . .
O1ABb Cs3 C035 121.3(9) . .
O1AAa Cs3 C037 109.6(3) . .
O1AAa Cs3 C037 94.0(3) 5_666 .
Ag3 Ag24 Ag25 88.31(3) . .
Ag23 Ag24 Ag25 60.31(3) . .
S4 Ag24 Ag3 111.05(7) . .
S4 Ag24 Ag23 106.09(8) . .
S4 Ag24 Ag25 50.51(7) . .
S4 Ag24 S6 128.00(10) . .
S4 Ag24 S20 118.18(9) . .
S6 Ag24 Ag3 113.02(7) . .
S6 Ag24 Ag23 50.63(7) . .
S6 Ag24 Ag25 104.96(8) . .
S6 Ag24 S20 110.58(9) . .
S20 Ag24 Ag3 51.01(6) . .
S20 Ag24 Ag23 127.14(6) . .
S20 Ag24 Ag25 133.71(7) . .
Ag23 Ag25 Ag8 84.19(3) . .
O1ABb Cs3 C037 122.8(6) . .
O1AAa Cs3 O1AA 49.8(6) 5_666 .
O1ABb Cs3 O1AB 73.1(8) . 5_666
C30Ab O1AB Cs4 134(6) . .
C74a O03U Cs1 143.4(16) . .
C76b O03U Cs1 117.8(18) . .
C4b O032 Cs1 129.0(10) . .
C1AAa O032 Cs1 101.1(14) . .
C1AAa O032 Cs2 153.4(14) . .
Ag24 Ag25 Ag8 86.55(3) . .
Ag24 Ag25 Ag23 59.62(3) . .
S4 Ag25 Ag8 112.25(7) . .
S4 Ag25 Ag23 105.57(7) . .
S4 Ag25 Ag24 50.64(7) . .
S4 Ag25 S17 112.53(9) . .
S5 Ag25 Ag8 107.61(7) . .
S5 Ag25 Ag23 50.81(7) . .
S5 Ag25 Ag24 105.79(7) . .
S5 Ag25 S4 130.59(10) . .
S5 Ag25 S17 115.24(10) . .
S17 Ag25 Ag8 49.87(6) . .
S17 Ag25 Ag23 128.29(6) . .
S17 Ag25 Ag24 126.44(7) . .
Ag7 Ag26 Ag6 61.67(2) . .
Ag7 Ag26 Ag12 61.42(2) . .
Ag12 Ag26 Ag6 60.81(2) . .
S22 Ag26 Ag6 52.83(6) . .
S22 Ag26 Ag7 109.27(6) . .
S22 Ag26 Ag12 102.45(6) . .
S22 Ag26 S23 119.72(9) . .
S22 Ag26 S24 119.12(8) . .
S23 Ag26 Ag6 108.65(6) . .
S23 Ag26 Ag7 102.80(7) . .
S23 Ag26 Ag12 52.96(6) . .
S23 Ag26 S24 121.03(9) . .
S24 Ag26 Ag6 102.84(6) . .
S24 Ag26 Ag7 53.07(6) . .
S24 Ag26 Ag12 109.94(6) . .
Ag5 Ag27 Cs1 120.86(3) . .
Ag10 Ag27 Ag5 59.78(2) . .
Ag10 Ag27 Ag11 59.55(2) . .
Ag10 Ag27 Cs1 103.93(2) . .
Ag11 Ag27 Ag5 59.41(2) . .
Ag11 Ag27 Cs1 161.94(3) . .
O01N Ag27 Ag5 146.4(3) . .
O01N Ag27 Ag10 142.6(2) . .
O01N Ag27 Ag11 145.8(3) . .
O01N Ag27 Cs1 44.6(2) . .
C4b O032 Cs2 118.9(11) . .
Ag18 CS4b C02V 171.7(4) 5_666 .
Ag18 CS4b C19 91.6(7) 5_666 3_656
Ag18 CS4b C47 117.0(8) 5_666 .
Ag18 CS4Aa Cs3 94.04(10) 5_666 5_666
Ag18 CS4b Cs3 83.4(2) 5_666 .
Ag18 CS4Aa Cs3 86.87(11) 5_666 .
Ag18 CS4b S8 38.83(14) 5_666 5_666
Ag18 CS4Aa S19 159.21(16) 5_666 .
C02V CS4Aa Ag18 155.4(2) . 5_666
C02V CS4Aa C47 70.1(8) . .
C02V CS4Aa Cs3 110.69(18) . .
C02V CS4Aa Cs3 107.99(16) . 5_666
C02V CS4b Cs3 96.9(3) . .
C02V CS4b S8 149.1(4) . 5_666
C02V CS4Aa S19 40.89(12) . .
C02V CS4Aa S21 164.4(2) . 5_666
C9A O03Fa Cs1 103.6(18) . .
C9A O03Fa Cs2 144(2) . .
C10A N1AAa C6 119.4(9) . .
C10A N1AAa C30 119.9(9) . .
C19 CS4b C02V 89.8(7) 3_656 .
C19 CS4b C47 117.5(10) 3_656 .
C19 CS4b Cs3 166.8(7) 3_656 .
S13 Ag27 Ag5 101.58(6) . .
S13 Ag27 Ag10 105.66(6) . .
S13 Ag27 Ag11 51.74(6) . .
S13 Ag27 Cs1 136.45(6) . .
S13 Ag27 O01N 94.4(3) . .
S13 Ag27 S14 121.56(8) . .
S13 Ag27 S15 117.54(8) . .
S14 Ag27 Ag5 51.10(5) . .
S14 Ag27 Ag10 100.16(6) . .
S14 Ag27 Ag11 105.98(6) . .
S14 Ag27 Cs1 83.04(6) . .
S14 Ag27 O01N 95.4(3) . .
S14 Ag27 S15 119.64(8) . .
S15 Ag27 Ag5 106.68(6) . .
S15 Ag27 Ag10 51.52(5) . .
S15 Ag27 Ag11 100.45(6) . .
S15 Ag27 Cs1 61.64(6) . .
S15 Ag27 O01N 91.3(2) . .
Ag8 Ag28 Ag9 60.73(3) . .
Ag13 Ag28 Ag8 60.93(2) . .
Ag13 Ag28 Ag9 61.32(2) . .
S16 Ag28 Ag8 107.69(6) . .
S16 Ag28 Ag9 103.17(6) . .
S16 Ag28 Ag13 52.19(6) . .
C19 CS4b S8 95.2(7) 3_656 5_666
C30A N1AAa C6 118.9(9) . .
C47 CS4Aa Ag18 107.1(7) . 5_666
C47 CS4b C02V 69.3(8) . .
C47 CS4Aa Cs3 123.1(7) . 5_666
C47 CS4Aa Cs3 60.1(8) . .
C47 CS4b Cs3 55.4(8) . .
C47 CS4b S8 81.4(8) . 5_666
C47 CS4Aa S19 60.4(7) . .
C47 CS4Aa S21 117.3(8) . 5_666
Cs2 O03Fa Cs1 97.9(6) . .
Cs2 O03Gb Cs1 96.8(6) . .
Cs3 CS4Aa Cs3 69.51(11) . 5_666
Cs3 O1AAa Cs3 130.2(6) 5_666 .
Cs3 O1ABb Cs3 106.9(8) . 5_666
Cs3 O1ABb Cs4 99.1(5) . .
Cs3 O1AAa Cs4A 125.4(6) 5_666 .
Cs3 CS4Aa S19 72.52(11) . .
O1A CS4Aa Ag18 118.0(4) . 5_666
O1A CS4Aa C02V 71.4(3) . .
O1A CS4Aa C47 134.5(8) . .
O1A CS4Aa Cs3 114.5(4) . .
O1A CS4Aa Cs3 50.6(3) . 5_666
O1A CS4Aa O18 142.0(7) . .
O1A CS4Aa S19 74.6(3) . .
O1A CS4Aa S21 95.5(3) . 5_666
O1AB CS4b Ag18 107.7(11) . 5_666
O1AB CS4b C02V 63.9(11) . .
O1AB CS4b C19 95.9(13) . 3_656
O1AB CS4b C47 121.4(14) . .
O1AB CS4b Cs3 97.3(12) . .
O1AB C30Ab N1AB 135(6) . .
O1AB CS4b O18 121.9(14) . .
O1AB CS4b S8 145.0(11) . 5_666
O03U C76b Cs1 46.0(14) . .
O03U C76b N19 139.7(19) . .
O03U C74a N34 138(4) . .
O18 CS4b Ag18 101.7(7) . 5_666
O18 CS4Aa Ag18 95.0(7) . 5_666
O18 CS4Aa C02V 86.6(7) . .
O18 CS4b C02V 83.3(7) . .
O18 CS4b C19 132.4(10) . 3_656
O18 CS4Aa C47 17.7(9) . .
O18 CS4b C47 18.9(9) . .
O18 CS4b Cs3 38.2(7) . .
O18 CS4Aa Cs3 44.9(7) . .
O18 CS4Aa Cs3 112.9(7) . 5_666
O18 CS4b S8 70.9(7) . 5_666
O18 CS4Aa S19 68.6(6) . .
O18 CS4Aa S21 99.7(7) . 5_666
O032 C1AAa Cs1 59.5(12) . .
O032 C4b Cs2 45.0(8) . .
O032 C1AAa N03I 115(2) . .
O032 C4b N03J 122.0(14) . .
S8 CS4b Cs3 73.2(2) 5_666 .
S16 Ag28 S17 119.41(9) . .
S17 Ag28 Ag8 52.16(6) . .
S17 Ag28 Ag9 107.48(7) . .
S17 Ag28 Ag13 102.36(6) . .
S18 Ag28 Ag8 102.22(6) . .
S18 Ag28 Ag9 51.98(6) . .
S18 Ag28 Ag13 107.95(6) . .
S18 Ag28 S16 120.53(8) . .
S18 Ag28 S17 119.63(9) . .
Ag2 Ag29 Ag3 58.56(2) . .
Ag2 Ag29 Cs3 172.94(5) . 5_666
Ag3 Ag29 Cs3 115.71(5) . 5_666
Ag4 Ag29 Ag2 59.27(2) . .
Ag4 Ag29 Ag3 58.40(2) . .
Ag4 Ag29 Cs3 114.71(5) . 5_666
S19 Ag29 Ag2 51.06(6) . .
S19 Ag29 Ag3 98.70(6) . .
S19 Ag29 Ag4 106.36(6) . .
S19 Ag29 Cs3 135.94(7) . 5_666
S20 Ag29 Ag2 104.72(7) . .
S20 Ag29 Ag3 51.06(7) . .
S20 Ag29 Ag4 99.30(7) . .
S20 Ag29 Cs3 71.81(8) . 5_666
S20 Ag29 S19 117.32(9) . .
S21 Ag29 Ag2 100.11(6) . .
S21 Ag29 Ag3 105.37(7) . .
S21 Ag29 Ag4 51.37(6) . .
S21 Ag29 Cs3 76.98(7) . 5_666
S21 Ag29 S19 120.98(8) . .
S21 Ag29 S20 119.80(8) . .
C030 C0AA C03B 123.3(11) . .
C01U C01M C01R 121.3(9) . .
C01T C01O Cs1 75.7(5) . .
C01T C01O S14 121.6(7) . .
C02P C01O C01T 118.7(9) . .
C02P C01O Cs1 78.5(6) . .
C02P C01O S14 119.2(8) . .
S14 C01O Cs1 109.5(4) . .
C01Q C01P Cs3 75.7(5) . .
C01Y C01P C01Q 122.2(9) . .
C01Y C01P Cs3 81.2(6) . .
C01P C01Q C021 118.7(10) . .
C01P C01Q Cs3 82.2(5) . .
C01P C01Q S21 121.1(8) . .
C021 C01Q Cs3 76.3(6) . .
C021 C01Q S21 120.2(8) . .
S21 C01Q Cs3 108.8(4) . .
C01M C01R C03B 119.5(9) . .
C01M C01R S13 121.1(7) . .
C03B C01R S13 119.4(8) . .
C01Z C01S C01V 121.1(9) . .
C01O C01T Cs1 82.4(5) . .
C02O C01T C01O 122.4(9) . .
C02O C01T Cs1 76.2(6) . .
C01M C01U S12 121.7(8) . .
C030 C01U C01M 118.4(10) . .
C030 C01U S12 120.0(8) . .
C01S C01V S5 121.0(8) . .
C02I C01V C01S 118.8(11) . .
C02I C01V S5 120.2(9) . .
C02D C01W C023 122.4(9) . .
C01P C01Y C035 118.5(10) . .
C01P C01Y Cs3 77.7(6) . .
C01P C01Y S10 122.7(7) . .
C035 C01Y Cs3 76.6(6) . .
C035 C01Y S10 118.9(8) . .
S10 C01Y Cs3 115.4(4) . .
C01S C01Z C028 119.6(11) . .
C01S C01Z S23 121.3(8) . .
C028 C01Z S23 119.1(9) . .
C025 C02A Cs2 92.1(6) . 8_665
C025 C02A S3 121.3(8) . .
C029 C02A C025 117.6(10) . .
C029 C02A Cs2 79.2(6) . 8_665
C029 C02A S3 121.1(9) . .
S3 C02A Cs2 96.4(4) . 8_665
C02H C02B C033 118.0(10) . .
C02H C02B S11 121.6(7) . .
C033 C02B S11 120.4(8) . .
C022 C02C C02M 123.5(10) . .
C01W C02D C03G 119.7(10) . .
C01W C02D S16 122.1(7) . .
C03G C02D S16 118.2(9) . .
C02T C02E C02Y 120.2(11) . .
C02O C02F C02Z 121.0(10) . .
C02O C02F Cs1 79.1(6) . .
C02Z C02F Cs1 81.6(7) . .
C02L C02G C02X 119.4(10) . .
C02L C02G S8 122.2(8) . .
C02X C02G S8 118.4(8) . .
C02B C02H C02N 121.0(8) . .
C01V C02I C038 120.6(12) . .
C4AA C02J C02V 120.0 . .
C4AA C02J S19 120.8(4) . .
C02V C02J S19 118.4(4) . .
C01X C4AA C02J 120.0 . .
C4AA C01X C03A 120.0 . .
C4AA C01X S6 121.4(3) . .
C03A C01X S6 118.6(3) . .
C03F C03A C01X 120.0 . .
C03A C03F C02V 120.0 . .
C02J C02V Cs4 116.6(3) . .
C02J C02V Cs4A 101.1(3) . .
C03F C02V C02J 120.0 . .
C03F C02V Cs4 95.2(4) . .
C03F C02V Cs4A 102.3(3) . .
C02G C02L C020 120.7(9) . .
C02G C02L Cs3 94.8(7) . 5_666
C020 C02L Cs3 72.9(6) . 5_666
C02C C02M S2 122.9(9) . .
C03P C02M C02C 116.9(11) . .
C03P C02M S2 120.0(9) . .
C02H C02N S24 120.7(7) . .
C03D C02N C02H 119.5(9) . .
C03D C02N S24 119.7(8) . .
C01T C02O C02F 118.2(10) . .
C01T C02O Cs1 81.9(6) . .
C01T C02O S9 122.8(8) . .
C02F C02O Cs1 78.4(6) . .
C02F C02O S9 119.0(8) . .
S9 C02O Cs1 107.5(4) . .
C01O C02P C02Z 120.2(10) . .
C01O C02P Cs1 80.0(6) . .
C02Z C02P Cs1 76.2(7) . .
C02R C02Q C02W 122.0(9) . .
C02Q C02R S18 120.6(7) . .
C031 C02R C02Q 119.5(9) . .
C031 C02R S18 119.5(8) . .
C020 C02S Cs3 68.8(7) . 5_666
C034 C02S C020 118.9(11) . .
C034 C02S Cs3 95.6(9) . 5_666
C02E C02T S17 118.7(9) . .
C025 C02T C02E 118.4(11) . .
C025 C02T S17 122.6(8) . .
C02Q C02W S4 122.5(8) . .
C036 C02W C02Q 118.3(9) . .
C036 C02W S4 119.1(8) . .
C034 C02X C02G 118.1(10) . .
C02E C02Y Cs2 91.7(7) . 8_665
C029 C02Y C02E 118.6(11) . .
C029 C02Y Cs2 65.8(7) . 8_665
C02F C02Z Cs1 76.0(7) . .
C02P C02Z C02F 119.5(10) . .
C02P C02Z Cs1 81.9(7) . .
C0AA C03B C01R 117.1(11) . .
C03O C03C C026 118.8(12) . .
C03M C03D C02N 119.3(10) . .
C02D C03G C03N 118.7(11) . .
C031 C03H C036 119.8(10) . .
N02U C03J Cs1 122.7(10) . .
O01N C03J Cs1 30.4(8) . .
O01N C03J N02U 122.8(16) . .
C03O C03K C027 120.1(12) . .
C033 C03M C03D 121.7(10) . .
C039 C03N C03G 120.0(10) . .
C03K C03O C03C 121.5(11) . .
C02M C03P C7 120.2(13) . .
C022 C03Q C7 118.1(12) . .
C03Q C7 C03P 119.4(14) . .
N7 C19 Cs4 95(2) . 3_656
C02L C020 Cs3 85.2(6) . 5_666
C02L C020 S20 120.0(8) . .
C02S C020 C02L 120.3(10) . .
C02S C020 Cs3 90.0(7) . 5_666
C02S C020 S20 119.7(8) . .
S20 C020 Cs3 95.1(4) . 5_666
N0AA C20 Cs2 135.9(17) . .
O0AA C20 Cs2 38.6(15) . .
O0AA C20 N0AA 120(3) . .
C01Q C021 Cs3 81.2(6) . .
C037 C021 C01Q 119.2(10) . .
C037 C021 Cs3 80.4(8) . .
C02C C022 S22 121.3(8) . .
C03Q C022 C02C 121.0(11) . .
C03Q C022 S22 117.6(9) . .
C01W C023 S7 122.7(7) . .
C039 C023 C01W 117.4(10) . .
C039 C023 S7 119.9(8) . .
C026 C024 C027 122.7(9) . .
C02A C025 Cs2 66.0(5) . 8_665
C02T C025 C02A 121.7(10) . .
C02T C025 Cs2 92.5(6) . 8_665
C03C C026 S15 118.8(9) . .
C024 C026 C03C 118.7(10) . .
C024 C026 S15 122.3(7) . .
N4 C27 Cs2 131(2) . .
O16 C27 Cs2 29(3) . .
O16 C27 N4 131(2) . .
C03K C027 C024 118.0(10) . .
C03K C027 S1 119.6(9) . .
C024 C027 S1 122.3(8) . .
C038 C028 C01Z 118.2(12) . .
C02A C029 Cs2 78.0(6) . 8_665
C02Y C029 C02A 123.5(12) . .
C02Y C029 Cs2 93.5(8) . 8_665
C0AA C030 C01U 120.3(11) . .
C02R C031 C03H 119.8(10) . .
C03M C033 C02B 120.5(11) . .
C02S C034 C02X 122.7(10) . .
C01Y C035 Cs3 81.5(6) . .
C037 C035 C01Y 119.2(11) . .
C037 C035 Cs3 75.4(8) . .
C02W C036 C03H 120.6(10) . .
C021 C037 C035 122.2(11) . .
C021 C037 Cs3 77.6(8) . .
C035 C037 Cs3 82.6(8) . .
C02I C038 C028 121.6(12) . .
C03N C039 C023 121.6(10) . .
N7 C47 Cs3 154(3) . .
N7 C47 Cs4 103(3) . .
N7 C47 Cs4A 118(3) . .
O18 C47 Cs3 27(2) . .
O18 C47 Cs4 55(3) . .
O18 C47 Cs4A 50(3) . .
O18 C47 N7 132(4) . .
C01T Cs1 C9A 143.9(5) . .
C02F Cs1 C1AA 71.6(4) . .
C02F Cs1 C01T 38.5(2) . .
C02F Cs1 C02O 22.6(2) . .
C02F Cs1 C02Z 22.4(3) . .
C02F Cs1 C9 169.3(5) . .
C02F Cs1 C9A 177.6(5) . .
C02O Cs1 C01T 21.9(2) . .
C02O Cs1 C02Z 39.5(2) . .
C02O Cs1 C9 157.1(5) . .
C02O Cs1 C9A 159.5(5) . .
C02Z Cs1 C01T 44.7(2) . .
C02Z Cs1 C9A 157.3(6) . .
O01N Cs1 C1AA 158.6(4) . .
O01N Cs1 C01T 87.8(2) . .
O01N Cs1 C02F 120.8(3) . .
O01N Cs1 C02O 109.7(2) . .
O01N Cs1 C02Z 107.5(3) . .
O01N Cs1 C9 69.7(6) . .
O01N Cs1 C9A 61.1(5) . .
O01N Cs1 O03F 72.4(6) . .
O01N Cs1 O03G 68.5(5) . .
O01N Cs1 O03U 117.2(5) . .
O01N Cs1 O032 140.4(3) . .
O03U Cs1 C1AA 72.1(6) . .
O03U Cs1 C01T 105.7(5) . .
O03U Cs1 C02F 103.2(5) . .
O03U Cs1 C02O 94.0(5) . .
O03U Cs1 C02Z 125.1(5) . .
O03U Cs1 C9 67.9(7) . .
O03U Cs1 C9A 76.5(7) . .
O03U Cs1 O03F 81.1(7) . .
O03U Cs1 O03G 85.9(7) . .
O03U Cs1 O032 74.0(5) . .
O032 Cs1 C1AA 19.4(3) . .
O032 Cs1 C01T 127.5(3) . .
O032 Cs1 C02F 89.5(3) . .
O032 Cs1 C02O 106.9(3) . .
O032 Cs1 C02Z 91.4(3) . .
O032 Cs1 C9 82.3(6) . .
O032 Cs1 C9A 88.2(5) . .
O032 Cs1 O03G 75.2(5) . .
C02A Cs2 C4 108.0(3) 8_655 .
C02A Cs2 C20 98.1(5) 8_655 .
C02A Cs2 C025 21.9(3) 8_655 8_655
C02A Cs2 C029 22.7(3) 8_655 8_655
C02A Cs2 S16 69.55(18) 8_655 8_655
C20 Cs2 C4 151.0(5) . .
C20 Cs2 C025 91.4(5) . 8_655
C025 Cs2 C4 117.5(3) 8_655 .
C029 Cs2 C4 118.9(3) 8_655 .
C029 Cs2 C20 81.8(5) 8_655 .
C029 Cs2 C025 37.9(2) 8_655 8_655
C029 Cs2 S16 91.48(19) 8_655 8_655
O0AA Cs2 C02A 107.2(6) . 8_655
O0AA Cs2 C4 137.6(6) . .
O0AA Cs2 C20 14.2(8) . .
O0AA Cs2 C025 103.9(6) . 8_655
O0AA Cs2 C029 88.0(6) . 8_655
O0AA Cs2 O03F 79.0(8) . .
O0AA Cs2 O03G 77.6(8) . .
O0AA Cs2 O6 73.1(9) . .
O0AA Cs2 O032 145.1(7) . .
O0AA Cs2 S16 133.4(6) . 8_655
O16 Cs2 C02A 143.2(9) . 8_655
O16 Cs2 C4 72.4(9) . .
O16 Cs2 C20 94.3(10) . .
O16 Cs2 C025 124.0(9) . 8_655
O16 Cs2 C029 160.8(9) . 8_655
O16 Cs2 O0AA 92.6(10) . .
O16 Cs2 O03F 128.0(11) . .
O16 Cs2 O03G 132.8(11) . .
O16 Cs2 O6 57.0(11) . .
O16 Cs2 O032 87.5(9) . .
O16 Cs2 S16 74.3(9) . 8_655
O032 Cs2 C02A 92.7(3) . 8_655
O032 Cs2 C4 16.1(2) . .
O032 Cs2 C20 159.2(6) . .
O032 Cs2 C025 104.8(3) . 8_655
O032 Cs2 C029 102.9(3) . 8_655
O032 Cs2 O03F 73.7(6) . .
O032 Cs2 O03G 76.9(6) . .
O032 Cs2 S16 80.1(2) . 8_655
S16 Cs2 C4 81.5(3) 8_655 .
S16 Cs2 C20 120.4(6) 8_655 .
S16 Cs2 C025 55.54(16) 8_655 8_655
C01P Cs3 C02L 169.4(2) . 5_666
C01P Cs3 O1AB 90.2(7) . 5_666
C01Q Cs3 C01P 22.1(2) . .
C01Q Cs3 C02L 163.2(2) . 5_666
C01Q Cs3 C035 44.9(3) . .
C01Q Cs3 O1AB 69.2(7) . 5_666
C02L Cs3 O1AB 98.8(7) 5_666 5_666
C020 Cs3 C01P 152.5(3) 5_666 .
C020 Cs3 C01Q 143.3(3) 5_666 .
C020 Cs3 C02L 21.9(2) 5_666 5_666
C020 Cs3 C021 120.9(3) 5_666 .
C020 Cs3 C035 115.2(3) 5_666 .
C020 Cs3 C037 109.5(3) 5_666 .
C020 Cs3 O1AB 94.5(7) 5_666 5_666
C021 Cs3 C01P 38.8(2) . .
C021 Cs3 C01Q 22.5(2) . .
C021 Cs3 C02L 142.0(3) . 5_666
C021 Cs3 C035 38.8(3) . .
C021 Cs3 C037 22.0(3) . .
C021 Cs3 O1AB 65.5(6) . 5_666
C035 Cs3 C01P 37.8(2) . .
C035 Cs3 C02L 133.4(3) . 5_666
C035 Cs3 O1AB 104.0(6) . 5_666
C037 Cs3 C01P 44.2(2) . .
C037 Cs3 C01Q 38.6(3) . .
C037 Cs3 C02L 131.2(3) . 5_666
C037 Cs3 C035 22.0(3) . .
C037 Cs3 O1AB 83.6(5) . 5_666
O18 Cs3 C01P 91.4(7) . .
O18 Cs3 C01Q 112.6(7) . .
O18 Cs3 C02L 84.0(7) . 5_666
O18 Cs3 C020 99.1(7) . 5_666
O18 Cs3 C021 128.7(7) . .
O18 Cs3 C035 97.4(8) . .
O18 Cs3 C037 119.3(8) . .
O18 Cs3 O1AA 91.8(8) . .
O18 Cs3 O1AA 137.4(8) . 5_666
O18 Cs3 O1AB 146.7(8) . 5_666
O18 Cs3 O1AB 74.0(10) . .
C21 N0AA C20 120.2(9) . .
C21 N0AA C51 120.4(9) . .
C51 N0AA C20 119.3(9) . .
C03J N02U C03T 120.2(17) . .
C03R N02U C03J 120.1(15) . .
C03R N02U C03T 119.6(19) . .
C3AA N4 C27 118.9(11) . .
C3AA N4 C31 118.5(11) . .
C27 N4 C31 117.4(10) . .
C16 N7 C19 135(3) . .
C16 N7 C47 104(3) . .
C19 N7 C47 121(3) . .
C8A N14A C34 118.3(10) . .
C9A N14A C8 119.1(10) . .
C20 O0AA Cs2 127(2) . .
C30A O1A Cs4A 138.2(19) . .
Ag27 O01N Cs1 97.7(3) . .
C03J O01N Ag27 124.2(11) . .
C03J O01N Cs1 138.0(10) . .
C27 O16 Cs2 140(5) . .
C47 O18 Cs3 142(3) . .
C47 O18 Cs4 106(3) . .
C47 O18 Cs4A 112(3) . .
Cs3 O18 Cs4 99.2(11) . .
Cs3 O18 Cs4A 84.7(10) . .
Cs2 O032 Cs1 97.9(3) . .
Ag20 S1 Ag21 77.73(8) . .
C027 S1 Ag20 109.3(4) . .
C027 S1 Ag21 107.9(3) . .
Ag21 S2 Ag22 78.71(8) . .
C02M S2 Ag21 107.7(4) . .
C02M S2 Ag22 109.2(4) . .
Ag20 S3 Cs1 101.67(8) . 8_665
Ag20 S3 Cs2 77.42(7) . 8_665
Ag22 S3 Ag20 78.26(8) . .
Ag22 S3 Cs1 134.75(10) . 8_665
Ag22 S3 Cs2 146.52(10) . 8_665
C02A S3 Ag20 108.5(4) . .
C02A S3 Ag22 109.9(3) . .
C02A S3 Cs1 112.7(3) . 8_665
C02A S3 Cs2 57.9(3) . 8_665
Cs1 S3 Cs2 73.06(5) 8_665 8_665
Ag25 S4 Ag24 78.85(8) . .
C02W S4 Ag24 110.8(4) . .
C02W S4 Ag25 107.6(4) . .
Ag25 S5 Ag23 79.04(9) . .
C01V S5 Ag23 110.2(4) . .
C01V S5 Ag25 104.2(3) . .
Ag23 S6 Ag24 77.67(8) . .
C01X S6 Ag23 107.9(2) . .
C01X S6 Ag24 107.8(2) . .
Ag17 S7 Ag19 78.00(8) . .
C023 S7 Ag17 105.7(3) . .
C023 S7 Ag19 109.8(3) . .
Ag18 S8 Cs4 65.9(2) . 5_666
Ag19 S8 Ag18 79.09(8) . .
Ag19 S8 Cs4 137.4(2) . 5_666
C02G S8 Ag18 108.7(3) . .
C02G S8 Ag19 106.1(4) . .
C02G S8 Cs4 107.6(4) . 5_666
Ag18 S9 Ag17 78.20(8) . .
C02O S9 Ag17 107.5(3) . .
C02O S9 Ag18 107.2(3) . .
Ag16 S10 Ag15 78.87(8) . .
C01Y S10 Ag15 110.3(3) . .
C01Y S10 Ag16 103.0(3) . .
Ag15 S11 Ag14 78.21(7) . .
C02B S11 Ag14 109.1(3) . .
C02B S11 Ag15 103.7(3) . .
Ag14 S12 Ag16 78.89(7) . .
C01U S12 Ag14 109.6(4) . .
C01U S12 Ag16 108.8(3) . .
Ag11 S13 Ag21 76.92(7) . .
Ag11 S13 Ag27 75.38(7) . .
Ag27 S13 Ag21 136.63(10) . .
C01R S13 Ag11 104.9(3) . .
C01R S13 Ag21 115.4(3) . .
C01R S13 Ag27 103.7(3) . .
Ag5 S14 Ag16 75.46(6) . .
Ag5 S14 Ag27 75.97(7) . .
Ag27 S14 Ag16 131.96(10) . .
C01O S14 Ag5 109.3(3) . .
C01O S14 Ag16 124.0(3) . .
C01O S14 Ag27 101.7(3) . .
Ag10 S15 Ag17 78.30(7) . .
Ag10 S15 Ag27 75.19(7) . .
Ag10 S15 Cs1 134.93(9) . .
Ag17 S15 Cs1 93.76(7) . .
Ag27 S15 Ag17 136.21(10) . .
Ag27 S15 Cs1 81.44(6) . .
C026 S15 Ag10 108.4(3) . .
C026 S15 Ag17 118.8(3) . .
C026 S15 Ag27 102.5(3) . .
C026 S15 Cs1 114.0(3) . .
Ag13 S16 Ag20 79.22(8) . .
Ag13 S16 Ag28 74.16(7) . .
Ag13 S16 Cs2 140.76(9) . 8_665
Ag20 S16 Cs2 84.81(7) . 8_665
Ag28 S16 Ag20 137.46(10) . .
Ag28 S16 Cs2 95.32(8) . 8_665
C02D S16 Ag13 105.3(3) . .
C02D S16 Ag20 114.9(4) . .
C02D S16 Ag28 103.9(4) . .
C02D S16 Cs2 113.9(3) . 8_665
Ag8 S17 Ag25 76.48(7) . .
Ag8 S17 Ag28 74.52(7) . .
Ag28 S17 Ag25 134.57(12) . .
C02T S17 Ag8 108.2(3) . .
C02T S17 Ag25 121.4(3) . .
C02T S17 Ag28 100.7(3) . .
Ag9 S18 Ag19 78.78(7) . .
Ag9 S18 Ag28 75.10(7) . .
Ag28 S18 Ag19 135.09(10) . .
C02R S18 Ag9 108.4(3) . .
C02R S18 Ag19 120.7(4) . .
C02R S18 Ag28 102.1(3) . .
Ag2 S19 Ag15 75.85(7) . .
Ag2 S19 Ag29 75.73(7) . .
Ag2 S19 Cs4A 160.20(12) . .
Ag15 S19 Cs4A 121.91(11) . .
Ag29 S19 Ag15 133.81(10) . .
Ag29 S19 Cs4A 84.89(10) . .
C02J S19 Ag2 107.1(3) . .
C02J S19 Ag15 119.5(3) . .
C02J S19 Ag29 103.3(3) . .
C02J S19 Cs4A 73.1(3) . .
Ag3 S20 Ag24 75.07(8) . .
Ag3 S20 Ag29 76.41(7) . .
Ag3 S20 Cs3 135.95(10) . 5_666
Ag24 S20 Cs3 147.09(10) . 5_666
Ag29 S20 Ag24 136.90(11) . .
Ag29 S20 Cs3 72.38(9) . 5_666
C020 S20 Ag3 102.5(3) . .
C020 S20 Ag24 111.0(4) . .
C020 S20 Ag29 106.2(4) . .
C020 S20 Cs3 59.1(3) . 5_666
Ag4 S21 Ag18 74.08(7) . .
Ag4 S21 Ag29 75.47(8) . .
Ag4 S21 Cs4A 145.11(12) . 5_666
Ag18 S21 Cs4A 71.54(10) . 5_666
Ag29 S21 Ag18 132.40(11) . .
Ag29 S21 Cs4A 125.67(12) . 5_666
C01Q S21 Ag4 104.5(3) . .
C01Q S21 Ag18 118.0(3) . .
C01Q S21 Ag29 104.5(3) . .
C01Q S21 Cs4A 96.6(3) . 5_666
Ag6 S22 Ag14 75.33(7) . .
Ag26 S22 Ag6 74.43(7) . .
Ag26 S22 Ag14 134.44(10) . .
C022 S22 Ag6 105.4(4) . .
C022 S22 Ag14 115.4(4) . .
C022 S22 Ag26 105.0(4) . .
Ag12 S23 Ag22 74.72(7) . .
Ag12 S23 Ag26 73.48(7) . .
Ag26 S23 Ag22 132.72(11) . .
C01Z S23 Ag12 104.2(4) . .
C01Z S23 Ag22 115.7(3) . .
C01Z S23 Ag26 105.4(3) . .
Ag7 S24 Ag23 75.09(7) . .
Ag7 S24 Ag26 73.09(7) . .
Ag26 S24 Ag23 132.05(10) . .
C02N S24 Ag7 105.2(3) . .
C02N S24 Ag23 116.3(3) . .
C02N S24 Ag26 106.1(3) . .
S19 CS4Aa Cs3 81.49(10) . 5_666
S21 CS4Aa Ag18 38.96(6) 5_666 5_666
S21 CS4Aa Cs3 66.30(10) 5_666 .
S21 CS4Aa Cs3 56.40(8) 5_666 5_666
S21 CS4Aa S19 128.60(15) 5_666 .

loop_
_geom_bond_atom_site_label_1
_geom_bond_atom_site_label_2
_geom_bond_distance
_geom_bond_site_symmetry_2
Ag1 Ag2 2.7895(9) .
Ag1 Ag3 2.7885(9) .
Ag1 Ag4 2.7727(10) .
Ag1 Ag5 2.7835(9) .
Ag1 Ag6 2.8031(9) .
Ag1 Ag7 2.7852(9) .
Ag1 Ag8 2.7994(9) .
Ag1 Ag9 2.8009(9) .
Ag1 Ag10 2.7933(9) .
Ag1 Ag11 2.7922(9) .
Ag1 Ag12 2.7694(10) .
Ag1 Ag13 2.7813(9) .
CS4Aa Ag18 3.937(6) 5_666
CS4b Ag18 3.603(12) 5_666
N2a C2 1.448(8) 3
C5a C2 1.52(3) 3
C33a C2 1.38(3) 3
C33a C5 1.49(3) 3
N2a C5 1.450(7) 3
C2a C5 1.52(3) 3
CS4b C19 3.62(5) 3_656
C2a C33 1.38(3) 3
N2a C33 1.438(7) 3
O6a C33 1.76(3) 3
C5a C33 1.49(3) 3
C9Ab Cs1 3.62(3) .
C76b Cs1 3.81(3) .
C1AAa Cs1 3.55(2) .
C4b Cs2 3.794(13) .
CS4Aa Cs3 5.301(6) 5_666
O1AAa Cs3 2.978(15) 5_666
O1ABb Cs3 3.73(3) 5_666
C10Ab N1AB 1.450(10) .
C6Ab N1AB 1.451(10) .
C30Ab N1AB 1.450(10) .
C2a N2 1.448(8) .
C33a N2 1.438(7) .
C5a N2 1.450(7) .
C1AAa N03I 1.441(9) .
C80a N03I 1.449(9) .
C52a N03I 1.446(9) .
C4b N03J 1.438(9) .
C13b N03J 1.440(9) .
C22b N03J 1.453(9) .
C8Ab N14A 1.444(19) .
C9Ab N14A 1.442(19) .
C34Ab N14A 1.47(2) .
C65b N19 1.448(9) .
C76b N19 1.447(9) .
C62b N19 1.440(9) .
C2AAa N34 1.444(9) .
C74a N34 1.445(9) .
C49a N34 1.447(9) .
CS4Aa O1 3.01(2) .
CS4b O1A 3.05(6) .
C30Ab O1A 1.202(10) .
CS4Aa O1AA 2.987(7) .
CS4b O1AB 3.001(10) .
C9Ab O03G 1.19(3) .
C76b O03U 1.201(10) .
C74a O03U 1.203(10) .
C2a O6 1.212(10) .
C33a O6 1.76(3) 3
CS4Aa O18 3.12(4) .
CS4b O18 3.13(4) .
C1AAa O032 1.201(10) .
C4b O032 1.201(9) .
CS4b S8 3.815(13) 5_666
CS4Aa S19 4.134(6) .
CS4Aa S21 3.888(6) 5_666
Ag2 Ag3 3.0275(10) .
Ag2 Ag4 3.0414(10) .
Ag2 Ag5 2.8272(9) .
Ag2 Ag6 2.8171(10) .
Ag2 Ag7 2.9143(10) .
Ag2 Ag15 3.1237(10) .
Ag2 Ag29 3.0839(11) .
Ag2 S19 2.475(2) .
Ag3 Ag4 3.0115(10) .
Ag3 Ag7 2.8067(10) .
Ag3 Ag8 2.8448(11) .
Ag3 Ag9 2.9303(10) .
Ag3 Ag24 3.0896(10) .
Ag3 Ag29 3.1057(12) .
Ag3 S20 2.485(3) .
Ag4 Ag5 2.9032(9) .
Ag4 Ag9 2.8076(10) .
Ag4 Ag10 2.8392(10) .
Ag4 Ag18 3.0642(11) .
Ag4 Ag29 3.0663(11) .
Ag4 S21 2.474(3) .
Ag5 Ag6 2.8275(10) .
Ag5 Ag10 3.0553(9) .
Ag5 Ag11 3.0383(10) .
Ag5 Ag16 3.1284(10) .
Ag5 Ag27 3.0745(9) .
Ag5 S14 2.466(2) .
Ag6 Ag7 3.0803(10) .
Ag6 Ag11 2.9358(9) .
Ag6 Ag12 3.0468(10) .
Ag6 Ag14 3.1150(10) .
Ag6 Ag26 3.0321(11) .
Ag6 S22 2.508(2) .
Ag7 Ag8 2.8079(10) .
Ag7 Ag12 3.0460(10) .
Ag7 Ag23 3.1105(11) .
Ag7 Ag26 2.9771(11) .
Ag7 S24 2.487(2) .
Ag8 Ag9 3.0690(11) .
Ag8 Ag12 2.9319(11) .
Ag8 Ag13 3.0615(10) .
Ag8 Ag25 3.1627(11) .
Ag8 Ag28 3.0351(10) .
Ag8 S17 2.487(3) .
Ag9 Ag10 2.8196(10) .
Ag9 Ag13 3.0796(11) .
Ag9 Ag19 3.2301(11) .
Ag9 Ag28 3.0364(12) .
Ag9 S18 2.475(2) .
Ag10 Ag11 3.0354(10) .
Ag10 Ag13 2.9085(10) .
Ag10 Ag17 3.1967(11) .
Ag10 Ag27 3.0560(10) .
Ag10 S15 2.474(2) .
Ag11 Ag12 2.8261(10) .
Ag11 Ag13 2.8113(10) .
Ag11 Ag21 3.1486(11) .
Ag11 Ag27 3.0564(10) .
Ag11 S13 2.480(2) .
Ag12 Ag13 2.7997(10) .
Ag12 Ag22 3.0893(11) .
Ag12 Ag26 2.9874(10) .
Ag12 S23 2.487(3) .
Ag13 Ag20 3.2226(11) .
Ag13 Ag28 3.0027(10) .
Ag13 S16 2.466(2) .
Ag14 Ag15 3.1132(11) .
Ag14 Ag16 3.1284(11) .
Ag14 S11 2.476(3) .
Ag14 S12 2.462(3) .
Ag14 S22 2.589(3) .
Ag15 Ag16 3.1266(11) .
Ag15 S10 2.464(3) .
Ag15 S11 2.459(3) .
Ag15 S19 2.605(2) .
Ag16 S10 2.459(2) .
Ag16 S12 2.462(2) .
Ag16 S14 2.641(2) .
Ag17 Ag18 3.1127(12) .
Ag17 Ag19 3.0929(12) .
Ag17 S7 2.452(2) .
Ag17 S9 2.473(3) .
Ag17 S15 2.587(3) .
Ag18 Ag19 3.1404(12) .
Ag18 Cs4 3.603(12) 5_666
Ag18 Cs4A 3.937(6) 5_666
Ag18 S8 2.474(3) .
Ag18 S9 2.462(3) .
Ag18 S21 2.609(3) .
Ag19 S7 2.463(3) .
Ag19 S8 2.458(3) .
Ag19 S18 2.612(3) .
Ag20 Ag21 3.0907(12) .
Ag20 Ag22 3.1191(12) .
Ag20 Cs2 4.2782(12) 8_665
Ag20 S1 2.459(3) .
Ag20 S3 2.482(3) .
Ag20 S16 2.587(3) .
Ag21 Ag22 3.1233(12) .
Ag21 S1 2.466(3) .
Ag21 S2 2.446(3) .
Ag21 S13 2.581(2) .
Ag22 S2 2.479(3) .
Ag22 S3 2.460(3) .
Ag22 S23 2.601(3) .
Ag23 Ag24 3.1054(12) .
Ag23 Ag25 3.1271(12) .
Ag23 S5 2.469(3) .
Ag23 S6 2.457(3) .
Ag23 S24 2.614(3) .
Ag24 Ag25 3.1193(13) .
Ag24 S4 2.458(3) .
Ag24 S6 2.495(3) .
Ag24 S20 2.584(3) .
Ag25 S4 2.453(3) .
Ag25 S5 2.445(3) .
Ag25 S17 2.620(3) .
Ag26 S22 2.505(3) .
Ag26 S23 2.507(3) .
Ag26 S24 2.512(3) .
Ag27 Cs1 4.1717(10) .
Ag27 O01N 2.573(10) .
Ag27 S13 2.519(2) .
Ag27 S14 2.529(2) .
Ag27 S15 2.534(2) .
Ag28 S16 2.514(3) .
Ag28 S17 2.526(3) .
Ag28 S18 2.507(3) .
Ag29 Cs3 4.132(3) 5_666
Ag29 S19 2.548(2) .
Ag29 S20 2.536(3) .
Ag29 S21 2.535(3) .
C0AA C03B 1.373(18) .
C0AA C030 1.363(18) .
C01M C01R 1.399(14) .
C01M C01U 1.382(14) .
C01O C01T 1.395(14) .
C01O C02P 1.381(14) .
C01O Cs1 3.700(9) .
C01O S14 1.776(10) .
C01P C01Q 1.399(14) .
C01P C01Y 1.362(14) .
C01P Cs3 3.689(9) .
C01Q C021 1.400(15) .
C01Q Cs3 3.609(10) .
C01Q S21 1.792(10) .
C01R C03B 1.404(14) .
C01R S13 1.777(10) .
C01S C01V 1.388(16) .
C01S C01Z 1.381(16) .
C01T C02O 1.362(14) .
C01T Cs1 3.618(10) .
C01U C030 1.374(15) .
C01U S12 1.770(11) .
C01V C02I 1.368(16) .
C01V S5 1.762(11) .
C01W C02D 1.344(15) .
C01W C023 1.400(14) .
C01Y C035 1.410(15) .
C01Y Cs3 3.732(10) .
C01Y S10 1.769(10) .
C01Z C028 1.399(16) .
C01Z S23 1.796(11) .
C02A C025 1.417(16) .
C02A C029 1.370(15) .
C02A Cs2 3.467(10) 8_665
C02A S3 1.772(11) .
C02B C02H 1.397(14) .
C02B C033 1.404(14) .
C02B S11 1.764(11) .
C02C C02M 1.402(15) .
C02C C022 1.377(15) .
C02D C03G 1.386(15) .
C02D S16 1.789(10) .
C02E C02T 1.393(15) .
C02E C02Y 1.43(2) .
C02F C02O 1.388(14) .
C02F C02Z 1.392(16) .
C02F Cs1 3.541(11) .
C02G C02L 1.364(15) .
C02G C02X 1.424(15) .
C02G S8 1.779(11) .
C02H C02N 1.410(14) .
C02I C038 1.37(2) .
C02J C4AA 1.3900 .
C02J C02V 1.3900 .
C02J S19 1.779(5) .
C4AA C01X 1.3900 .
C01X C03A 1.3900 .
C01X S6 1.781(5) .
C03A C03F 1.3900 .
C03F C02V 1.3900 .
C02V Cs4 3.673(14) .
C02V Cs4A 3.489(9) .
C02L C020 1.385(15) .
C02L Cs3 3.698(11) 5_666
C02M C03P 1.362(18) .
C02M S2 1.743(12) .
C02N C03D 1.386(14) .
C02N S24 1.765(10) .
C02O Cs1 3.549(10) .
C02O S9 1.790(10) .
C02P C02Z 1.385(17) .
C02P Cs1 3.681(11) .
C02Q C02R 1.390(14) .
C02Q C02W 1.399(14) .
C02R C031 1.373(14) .
C02R S18 1.770(10) .
C02S C020 1.379(14) .
C02S C034 1.365(18) .
C02S Cs3 3.805(13) 5_666
C02T C025 1.385(15) .
C02T S17 1.770(12) .
C02W C036 1.371(15) .
C02W S4 1.768(10) .
C02X C034 1.368(19) .
C02Y C029 1.350(19) .
C02Y Cs2 3.810(14) 8_665
C02Z Cs1 3.610(12) .
C3AA N4 1.448(10) .
C03C C03O 1.393(19) .
C03C C026 1.397(14) .
C03D C03M 1.383(17) .
C03G C03N 1.409(18) .
C03H C031 1.403(17) .
C03H C036 1.412(18) .
C03J Cs1 3.914(16) .
C03J N02U 1.38(2) .
C03J O01N 1.182(19) .
C03K C03O 1.36(2) .
C03K C027 1.385(15) .
C03M C033 1.374(18) .
C03N C039 1.355(19) .
C03P C7 1.47(2) .
C03Q C7 1.40(2) .
C03Q C022 1.363(17) .
C03R N02U 1.37(2) .
C03T N02U 1.40(3) .
C9A O03F 1.18(3) .
C16 N7 1.38(5) .
C19 Cs4 3.62(5) 3_656
C19 N7 1.44(5) .
C020 Cs3 3.547(10) 5_666
C020 S20 1.801(10) .
C20 Cs2 3.75(3) .
C20 N0AA 1.447(9) .
C20 O0AA 1.16(4) .
C021 C037 1.359(17) .
C021 Cs3 3.548(11) .
C21 N0AA 1.439(9) .
C022 S22 1.777(11) .
C023 C039 1.374(16) .
C023 S7 1.781(11) .
C024 C026 1.365(16) .
C024 C027 1.393(15) .
C025 Cs2 3.793(10) 8_665
C026 S15 1.777(11) .
C27 Cs2 3.82(3) .
C27 N4 1.455(9) .
C27 O16 1.205(10) .
C027 S1 1.784(11) .
C028 C038 1.38(2) .
C029 Cs2 3.482(11) 8_665
C30A O1 1.195(10) .
C31 N4 1.458(10) .
C035 C037 1.384(18) .
C035 Cs3 3.670(12) .
C037 Cs3 3.582(15) .
C47 Cs3 3.91(5) .
C47 Cs4 3.66(5) .
C47 Cs4A 3.76(5) .
C47 N7 1.55(6) .
C47 O18 1.23(5) .
C51 N0AA 1.445(9) .
Cs1 O01N 2.955(10) .
Cs1 O03F 3.11(2) .
Cs1 O03G 3.15(2) .
Cs1 O03U 3.10(2) .
Cs1 O032 3.113(12) .
Cs2 C02A 3.467(10) 8_655
Cs2 C025 3.793(10) 8_655
Cs2 C029 3.482(11) 8_655
Cs2 O0AA 2.93(3) .
Cs2 O03F 3.068(17) .
Cs2 O03G 3.079(18) .
Cs2 O6 3.036(10) .
Cs2 O16 2.82(4) .
Cs2 O032 3.064(13) .
Cs2 S16 3.650(3) 8_655
Cs3 C02L 3.698(11) 5_666
Cs3 C020 3.547(10) 5_666
Cs3 O1AA 2.978(15) 5_666
Cs3 O1AA 3.000(7) .
Cs3 O1AB 3.000(10) .
Cs3 O1AB 3.73(3) 5_666
Cs3 O18 2.86(4) .
S3 Cs1 3.749(3) 8_665
S3 Cs2 4.067(3) 8_665
S8 Cs4 3.815(13) 5_666
S16 Cs2 3.650(3) 8_665
S20 Cs3 4.118(4) 5_666
S21 Cs4A 3.888(6) 5_666
